data_7719005
loop_
_publ_author_name
'Gatto, Marco F.'
'Sangtarash, Sara'
'Jago, David'
'Abram, R. Tom'
'Barrett, Eleanor'
'Sil, Amit'
'Koutsantonis, George A.'
'Higgins, Simon J.'
'Robertson, Craig M.'
'Nichols, Richard J.'
'Sadeghi, Hatef'
'Vezzoli, Andrea'

_publ_section_title
;
 Metal ion independent conductance through bis-chelated metal complex
 molecular wires based on a bis(diphenylphosphino)aniline derivative
;
_journal_issue 19
_journal_name_full 'Dalton Transactions'
_journal_page_first 7874
_journal_page_last 7881
_journal_paper_doi 10.1039/D5DT00292C
_journal_volume 54
_journal_year 2025
_chemical_formula_moiety '1(C61.978 H53.935 Ag N2 P4 S2), F6 P, 0.5(C4 H10 O)'
_chemical_formula_sum 'C63.98 H58.95 Ag F6 N2 O0.5 P5 S2'
_chemical_formula_weight 1304.74
_space_group_crystal_system triclinic
_space_group_IT_number 2
_space_group_name_Hall '-P 1'
_space_group_name_H-M_alt 'P -1'
_atom_sites_solution_hydrogens geom
_atom_sites_solution_primary dual
_audit_creation_date 2024-12-06
_audit_creation_method
;
Olex2 1.3
(compiled 2020.11.12 svn.r5f609507 for OlexSys, GUI svn.r6408)
;
_audit_update_record
;
2024-12-06 deposited with the CCDC.	2025-04-02 downloaded from the CCDC.
;
_cell_angle_alpha 87.876(6)
_cell_angle_beta 78.360(5)
_cell_angle_gamma 82.975(4)
_cell_formula_units_Z 4
_cell_length_a 13.5820(14)
_cell_length_b 21.259(3)
_cell_length_c 23.026(3)
_cell_measurement_reflns_used 9728
_cell_measurement_temperature 150.0
_cell_measurement_theta_max 26.336
_cell_measurement_theta_min 2.374
_cell_volume 6462.4(14)
_computing_cell_refinement 'SAINT V8.38A (Bruker, 2018)'
_computing_data_reduction 'SAINT V8.38A (Bruker, 2018)'
_computing_molecular_graphics 'Olex2 1.3 (Dolomanov et al., 2009)'
_computing_publication_material 'Olex2 1.3 (Dolomanov et al., 2009)'
_computing_structure_refinement 'XL  (Sheldrick, 2008)'
_computing_structure_solution 'XT  (Sheldrick, 2015)'
_diffrn_ambient_temperature 150.0
_diffrn_measured_fraction_theta_full 0.989
_diffrn_measured_fraction_theta_max 0.980
_diffrn_measurement_device_type 'Bruker APEX-II CCD'
_diffrn_measurement_method '\f and \w scans'
_diffrn_radiation_type MoK\a
_diffrn_radiation_wavelength 0.71073
_diffrn_reflns_av_R_equivalents 0.0620
_diffrn_reflns_av_unetI/netI 0.0546
_diffrn_reflns_Laue_measured_fraction_full 0.989
_diffrn_reflns_Laue_measured_fraction_max 0.980
_diffrn_reflns_limit_h_max 16
_diffrn_reflns_limit_h_min -16
_diffrn_reflns_limit_k_max 26
_diffrn_reflns_limit_k_min -26
_diffrn_reflns_limit_l_max 28
_diffrn_reflns_limit_l_min -28
_diffrn_reflns_number 111867
_diffrn_reflns_point_group_measured_fraction_full 0.989
_diffrn_reflns_point_group_measured_fraction_max 0.980
_diffrn_reflns_theta_full 25.242
_diffrn_reflns_theta_max 26.436
_diffrn_reflns_theta_min 0.252
_diffrn_source_current 1.0
_diffrn_source_power 0.05
_diffrn_source_voltage 50.0
_diffrn_standards_number 0
_exptl_absorpt_coefficient_mu 0.558
_exptl_absorpt_correction_T_max 0.7454
_exptl_absorpt_correction_T_min 0.6692
_exptl_absorpt_correction_type multi-scan
_exptl_absorpt_process_details
;
SADABS-2016/2 (Bruker,2016/2) was used for absorption correction.
wR2(int) was 0.1232 before and 0.0542 after correction.
The Ratio of minimum to maximum transmission is 0.8978.
The \l/2 correction factor is Not present.
;
_exptl_crystal_colour colourless
_exptl_crystal_colour_primary colourless
_exptl_crystal_density_diffrn 1.341
_exptl_crystal_description plate
_exptl_crystal_F_000 2675
_exptl_crystal_size_max 0.2
_exptl_crystal_size_mid 0.05
_exptl_crystal_size_min 0.05
_refine_diff_density_max 0.593
_refine_diff_density_min -0.683
_refine_diff_density_rms 0.079
_refine_ls_extinction_method none
_refine_ls_goodness_of_fit_ref 0.984
_refine_ls_hydrogen_treatment constr
_refine_ls_matrix_type full
_refine_ls_number_parameters 1493
_refine_ls_number_reflns 26074
_refine_ls_number_restraints 1
_refine_ls_restrained_S_all 0.984
_refine_ls_R_factor_all 0.0755
_refine_ls_R_factor_gt 0.0440
_refine_ls_shift/su_max 0.001
_refine_ls_shift/su_mean 0.000
_refine_ls_structure_factor_coef Fsqd
_refine_ls_weighting_details 'w=1/[\s^2^(Fo^2^)+(0.0576P)^2^+6.9332P] where P=(Fo^2^+2Fc^2^)/3'
_refine_ls_weighting_scheme calc
_refine_ls_wR_factor_gt 0.1029
_refine_ls_wR_factor_ref 0.1179
_reflns_Friedel_coverage 0.000
_reflns_number_gt 18506
_reflns_number_total 26074
_reflns_threshold_expression 'I > 2\s(I)'
_cod_data_source_file d5dt00292c2.cif
_cod_data_source_block first_25
_cod_original_cell_volume 6462.2(14)
_cod_original_formula_sum 'C63.98 H58.95 Ag F6 N2 O0.50 P5 S2'
_cod_database_code 7719005
_shelx_shelxl_version_number 2018/3
_shelx_space_group_comment
;
The symmetry employed for this shelxl refinement is uniquely defined
by the following loop, which should always be used as a source of
symmetry information in preference to the above space-group names.
They are only intended as comments.
;
_shelx_estimated_absorpt_t_max 0.973
_shelx_estimated_absorpt_t_min 0.897
_olex2_refinement_description
;
1. Fixed Uiso
 At 1.2 times of:
  All C(H) groups, All C(H,H) groups
 At 1.5 times of:
  All C(H,H,H) groups
2. Restrained distances
 C4AA-S4AA
 1.8 with sigma of 0.02
3. Others
 Sof(S4AA)=Sof(C2BA)=Sof(H2BA)=Sof(C1BA)=Sof(C0BA)=Sof(H0BA)=Sof(C5)=Sof(H5)=
 Sof(C3BA)=Sof(H3BA)=1-FVAR(1)
 Sof(S00F)=Sof(C02L)=Sof(H02L)=Sof(C03S)=Sof(H03S)=Sof(C041)=Sof(C047)=
 Sof(H047)=Sof(C04H)=Sof(H04H)=FVAR(1)
 Sof(C2)=Sof(H2A)=Sof(H2B)=Sof(H2C)=FVAR(2)
 Sof(C4AA)=Sof(H4AA)=Sof(H4AB)=Sof(H4AC)=FVAR(3)
4.a Secondary CH2 refined with riding coordinates:
 C02S(H02,H), C3(H3A,H3B)
4.b Aromatic/amide H refined with riding coordinates:
 C00R(H00R), C00X(H00X), C00Y(H00Y), C010(H010), C011(H011), C016(H016),
 C01A(H01A), C01D(H01D), C01F(H01F), C01H(H01H), C01J(H01J), C01K(H01K),
 C01L(H01L), C01M(H01M), C01N(H01N), C01O(H01O), C01P(H01P), C01R(H01R),
 C01S(H01S), C01T(H01T), C01W(H01W), C01Z(H01Z), C021(H021), C022(H022),
 C023(H023), C024(H024), C025(H025), C027(H027), C029(H029), C02A(H02A),
 C02B(H02B), C02C(H02C), C02D(H02D), C02E(H02E), C02F(H02F), C02G(H02G),
 C02I(H02O), C02J(H02J), C02K(H02S), C02L(H02L), C02M(H02M), C02N(H02N),
 C02O(H02T), C02P(H02P), C02Q(H02Q), C02R(H02R), C02T(H02U), C02U(H02V),
 C02W(H02W), C02X(H02X), C02Y(H02Y), C02Z(H02Z), C030(H030), C031(H031),
 C034(H034), C036(H036), C038(H038), C039(H039), C03A(H03D), C03B(H03F),
 C03C(H03G), C03D(H03H), C03E(H03E), C03F(H03I), C03G(H03J), C03I(H03K),
 C03L(H03L), C03M(H03M), C03N(H03N), C03O(H03O), C03P(H03P), C03Q(H03Q),
 C03R(H03R), C03S(H03S), C03T(H03T), C03V(H03V), C03W(H03W), C03Z(H03Z),
 C040(H040), C042(H042), C043(H043), C044(H044), C046(H046), C047(H047),
 C049(H049), C04B(H04B), C04D(H04D), C04E(H04F), C04F(H04G), C04H(H04H), C8(H8),
  C10(H10), C4(H4), C9(H9), C1(H1), C0AA(H0AA), C2BA(H2BA), C0BA(H0BA), C5(H5),
 C3BA(H3BA)
4.c Idealised Me refined as rotating group:
 C02H(H02H,H02I,H02K), C037(H03A,H03B,H03C), C04C(H04A,H04C,H04E), C1AA(H1AA,
 H1AB,H1AC), C3AA(H3AA,H3AB,H3AC), C2(H2A,H2B,H2C), C4AA(H4AA,H4AB,H4AC)
;
_smtbx_masks_void_probe_radius 1.2
_smtbx_masks_void_truncation_radius 1.2
_olex2_submission_special_instructions 'No special instructions were received'

loop_
_space_group_symop_operation_xyz
'x, y, z'
'-x, -y, -z'

loop_
_atom_site_label
_atom_site_type_symbol
_atom_site_fract_x
_atom_site_fract_y
_atom_site_fract_z
_atom_site_U_iso_or_equiv
_atom_site_adp_type
_atom_site_occupancy
_atom_site_site_symmetry_order
_atom_site_calc_flag
_atom_site_refinement_flags_posn
_atom_site_refinement_flags_adp
_atom_site_refinement_flags_occupancy
_atom_site_disorder_assembly
_atom_site_disorder_group
Ag01 Ag 0.11831(2) 0.21607(2) 0.63736(2) 0.02529(7) Uani 1 1 d . . . . .
Ag02 Ag 0.52378(2) 0.28947(2) 0.20229(2) 0.02344(7) Uani 1 1 d . . . . .
P003 P 0.59122(6) 0.38173(4) 0.23863(3) 0.01873(17) Uani 1 1 d . . . . .
P004 P 0.45868(6) 0.39117(3) 0.15805(3) 0.01915(17) Uani 1 1 d . . . . .
P005 P 0.06203(6) 0.31373(4) 0.58191(4) 0.02138(17) Uani 1 1 d . . . . .
P006 P 0.20655(6) 0.11195(4) 0.59920(4) 0.02094(17) Uani 1 1 d . . . . .
P007 P 0.06162(6) 0.12414(4) 0.70581(4) 0.02227(18) Uani 1 1 d . . . . .
P008 P 0.43820(6) 0.20157(3) 0.25293(3) 0.02010(17) Uani 1 1 d . . . . .
P009 P 0.19443(6) 0.31177(4) 0.66188(3) 0.01917(17) Uani 1 1 d . . . . .
S00A S 0.46029(8) -0.12896(4) 0.19934(4) 0.0390(2) Uani 1 1 d . . . . .
P00B P 0.59401(6) 0.18461(4) 0.15105(4) 0.02135(18) Uani 1 1 d . . . . .
S00C S 0.53330(8) 0.71308(4) 0.16403(4) 0.0359(2) Uani 1 1 d . . . . .
P00D P -0.21582(7) 0.19724(4) 0.54322(4) 0.0343(2) Uani 1 1 d . . . . .
S00E S 0.15672(7) 0.63927(4) 0.58809(5) 0.0391(2) Uani 1 1 d . . . . .
S00F S 0.16008(11) -0.21338(5) 0.66817(6) 0.0333(5) Uani 0.746(4) 1 d . . P A 1
P00G P 0.14649(9) 0.31176(6) 1.03124(5) 0.0523(3) Uani 1 1 d . . . . .
F00I F -0.31357(17) 0.20124(12) 0.51353(11) 0.0536(6) Uani 1 1 d . . . . .
N00J N 0.5140(2) 0.14657(11) 0.20578(11) 0.0210(6) Uani 1 1 d . . . . .
F00K F -0.22890(17) 0.27260(10) 0.54724(10) 0.0456(5) Uani 1 1 d . . . . .
C00L C -0.0624(2) 0.35824(15) 0.59765(15) 0.0260(7) Uani 1 1 d . . . . .
N00M N 0.53391(19) 0.43158(11) 0.19168(11) 0.0190(5) Uani 1 1 d . . . . .
C00N C 0.1440(2) 0.42483(13) 0.60449(13) 0.0195(6) Uani 1 1 d . . . . .
C00O C 0.5593(3) 0.17304(15) 0.08005(14) 0.0263(7) Uani 1 1 d . . . . .
C00P C 0.5428(2) 0.41208(15) 0.31315(14) 0.0241(7) Uani 1 1 d . . . . .
F00Q F -0.2013(2) 0.12195(11) 0.54001(14) 0.0732(9) Uani 1 1 d . . . . .
C00R C 0.6287(3) 0.58924(14) 0.15476(14) 0.0247(7) Uani 1 1 d . . . . .
H00R H 0.689980 0.605635 0.137254 0.030 Uiso 1 1 calc R U . . .
C00S C 0.1757(2) 0.08485(14) 0.53203(14) 0.0235(7) Uani 1 1 d . . . . .
C00T C 0.3077(2) 0.19298(15) 0.25092(14) 0.0247(7) Uani 1 1 d . . . . .
F00U F 0.2240(2) 0.35013(15) 0.98632(13) 0.0873(10) Uani 1 1 d . . . . .
C00V C 0.4771(3) -0.04848(15) 0.20516(15) 0.0288(8) Uani 1 1 d . . . . .
C00W C 0.4922(3) 0.40593(14) 0.07929(14) 0.0243(7) Uani 1 1 d . . . . .
C00X C 0.5506(3) 0.47334(15) 0.33059(15) 0.0279(7) Uani 1 1 d . . . . .
H00X H 0.585259 0.501518 0.303081 0.034 Uiso 1 1 calc R U . . .
C00Y C 0.6263(3) 0.52385(14) 0.16086(14) 0.0251(7) Uani 1 1 d . . . . .
H00Y H 0.685798 0.495845 0.146832 0.030 Uiso 1 1 calc R U . . .
C00Z C 0.0994(2) 0.31694(15) 0.50158(14) 0.0238(7) Uani 1 1 d . . . . .
C010 C 0.4746(3) 0.2082(2) 0.06684(17) 0.0493(11) Uani 1 1 d . . . . .
H010 H 0.434558 0.236583 0.095597 0.059 Uiso 1 1 calc R U . . .
C011 C 0.0906(3) 0.2687(2) 0.41027(17) 0.0458(10) Uani 1 1 d . . . . .
H011 H 0.066122 0.237633 0.390026 0.055 Uiso 1 1 calc R U . . .
F012 F -0.28736(18) 0.19278(12) 0.60724(10) 0.0569(7) Uani 1 1 d . . . . .
F013 F 0.07103(19) 0.27360(13) 1.07710(12) 0.0688(8) Uani 1 1 d . . . . .
C014 C 0.1500(2) 0.34696(14) 0.73436(14) 0.0237(7) Uani 1 1 d . . . . .
F015 F -0.11833(17) 0.19526(12) 0.57302(10) 0.0525(6) Uani 1 1 d . . . . .
C016 C 0.3786(3) 0.30547(15) 0.58364(14) 0.0266(7) Uani 1 1 d . . . . .
H016 H 0.340841 0.294498 0.555769 0.032 Uiso 1 1 calc R U . . .
N017 N 0.1422(2) 0.07205(11) 0.65798(11) 0.0218(6) Uani 1 1 d . . . . .
N018 N 0.13911(19) 0.35740(11) 0.61137(11) 0.0205(6) Uani 1 1 d . . . . .
C019 C 0.3284(2) 0.32106(13) 0.64162(13) 0.0188(6) Uani 1 1 d . . . . .
C01A C 0.4898(3) 0.33626(18) 0.66420(16) 0.0365(9) Uani 1 1 d . . . . .
H01A H 0.528027 0.347054 0.691921 0.044 Uiso 1 1 calc R U . . .
C01B C -0.0527(2) 0.08535(14) 0.72428(14) 0.0244(7) Uani 1 1 d . . . . .
C01C C 0.5423(3) 0.63003(14) 0.17407(14) 0.0233(7) Uani 1 1 d . . . . .
C01D C 0.0816(3) 0.15155(17) 0.87775(16) 0.0403(9) Uani 1 1 d . . . . .
H01D H 0.036659 0.165562 0.913285 0.048 Uiso 1 1 calc R U . . .
C01E C 0.3297(2) 0.42944(15) 0.18070(14) 0.0242(7) Uani 1 1 d . . . . .
C01F C 0.8797(3) 0.37155(17) 0.14806(16) 0.0356(9) Uani 1 1 d . . . . .
H01F H 0.913646 0.358938 0.109305 0.043 Uiso 1 1 calc R U . . .
C01G C 0.7249(2) 0.39200(14) 0.22079(14) 0.0219(7) Uani 1 1 d . . . . .
C01H C 0.0666(3) 0.53312(15) 0.61726(15) 0.0280(7) Uani 1 1 d . . . . .
H01H H 0.007567 0.562147 0.629390 0.034 Uiso 1 1 calc R U . . .
C01I C 0.4552(2) 0.18258(13) 0.32805(13) 0.0206(7) Uani 1 1 d . . . . .
C01J C 0.5385(3) 0.32102(16) 0.60663(17) 0.0344(8) Uani 1 1 d . . . . .
H01J H 0.609687 0.321022 0.594926 0.041 Uiso 1 1 calc R U . . .
C01K C -0.1227(3) 0.09873(17) 0.68762(15) 0.0324(8) Uani 1 1 d . . . . .
H01K H -0.112905 0.130552 0.657628 0.039 Uiso 1 1 calc R U . . .
C01L C 0.1844(3) 0.13937(19) 0.87625(17) 0.0443(10) Uani 1 1 d . . . . .
H01L H 0.210054 0.144707 0.910982 0.053 Uiso 1 1 calc R U . . .
C01M C 0.7802(3) 0.40927(15) 0.26102(15) 0.0276(7) Uani 1 1 d . . . . .
H01M H 0.746449 0.422383 0.299677 0.033 Uiso 1 1 calc R U . . .
C01N C 0.3858(3) 0.33590(15) 0.68174(14) 0.0273(7) Uani 1 1 d . . . . .
H01N H 0.353686 0.345877 0.721460 0.033 Uiso 1 1 calc R U . . .
C01O C 0.4616(3) 0.05617(15) 0.16109(15) 0.0290(8) Uani 1 1 d . . . . .
H01O H 0.442838 0.083415 0.130495 0.035 Uiso 1 1 calc R U . . .
C01P C 0.2426(2) 0.51285(15) 0.57407(14) 0.0257(7) Uani 1 1 d . . . . .
H01P H 0.305978 0.527333 0.557710 0.031 Uiso 1 1 calc R U . . .
C01Q C 0.5372(2) 0.49949(13) 0.18741(13) 0.0188(6) Uani 1 1 d . . . . .
C01R C 0.0598(2) 0.46872(15) 0.62433(15) 0.0259(7) Uani 1 1 d . . . . .
H01R H -0.002689 0.454314 0.642809 0.031 Uiso 1 1 calc R U . . .
C01S C 0.0441(3) 0.14315(16) 0.82680(15) 0.0342(8) Uani 1 1 d . . . . .
H01S H -0.026584 0.151226 0.827783 0.041 Uiso 1 1 calc R U . . .
C01T C 0.4517(2) 0.54063(14) 0.20981(14) 0.0234(7) Uani 1 1 d . . . . .
H01T H 0.391727 0.524439 0.230052 0.028 Uiso 1 1 calc R U . . .
F01U F 0.2340(2) 0.29082(16) 1.06790(16) 0.0915(10) Uani 1 1 d . . . . .
F01V F 0.0602(3) 0.33580(18) 0.99776(18) 0.1141(14) Uani 1 1 d . . . . .
C01W C 0.4950(3) 0.17921(17) 0.44234(16) 0.0370(9) Uani 1 1 d . . . . .
H01W H 0.508423 0.178172 0.481320 0.044 Uiso 1 1 calc R U . . .
C01X C 0.4993(2) 0.08083(14) 0.20606(13) 0.0219(7) Uani 1 1 d . . . . .
C01Y C 0.3404(2) 0.08599(15) 0.59413(13) 0.0234(7) Uani 1 1 d . . . . .
C01Z C -0.1934(3) 0.4370(2) 0.57617(19) 0.0481(11) Uani 1 1 d . . . . .
H01Z H -0.219412 0.466004 0.549016 0.058 Uiso 1 1 calc R U . . .
O020 O -0.1755(2) -0.03447(14) 0.93413(13) 0.0545(8) Uani 1 1 d . . . . .
C021 C 0.2587(3) 0.23842(18) 0.21793(16) 0.0361(9) Uani 1 1 d . . . . .
H021 H 0.294529 0.270793 0.197180 0.043 Uiso 1 1 calc R U . . .
C022 C 0.4541(3) 0.60565(14) 0.20253(14) 0.0252(7) Uani 1 1 d . . . . .
H022 H 0.395054 0.633774 0.217099 0.030 Uiso 1 1 calc R U . . .
C023 C -0.1007(3) 0.40089(18) 0.55821(16) 0.0366(9) Uani 1 1 d . . . . .
H023 H -0.063355 0.405293 0.518966 0.044 Uiso 1 1 calc R U . . .
C024 C 0.5058(3) 0.11895(18) 0.59008(16) 0.0360(9) Uani 1 1 d . . . . .
H024 H 0.547333 0.151692 0.590716 0.043 Uiso 1 1 calc R U . . .
C025 C 0.7764(3) 0.37261(15) 0.16402(15) 0.0291(8) Uani 1 1 d . . . . .
H025 H 0.739476 0.360083 0.136338 0.035 Uiso 1 1 calc R U . . .
C026 C 0.1488(2) 0.00342(14) 0.66447(15) 0.0251(7) Uani 1 1 d . . . . .
C027 C 0.4820(3) 0.30579(15) 0.56637(16) 0.0304(8) Uani 1 1 d . . . . .
H027 H 0.514552 0.295536 0.526779 0.036 Uiso 1 1 calc R U . . .
F028 F 0.1161(2) 0.37315(14) 1.07113(14) 0.0876(10) Uani 1 1 d . . . . .
C029 C 0.5540(3) 0.16916(15) 0.33768(14) 0.0269(7) Uani 1 1 d . . . . .
H029 H 0.608652 0.161261 0.304847 0.032 Uiso 1 1 calc R U . . .
C02A C 0.5079(3) 0.49311(18) 0.38777(16) 0.0375(9) Uani 1 1 d . . . . .
H02A H 0.513563 0.534701 0.399456 0.045 Uiso 1 1 calc R U . . .
C02B C 0.1234(3) 0.42948(18) 0.80637(16) 0.0392(9) Uani 1 1 d . . . . .
H02B H 0.130432 0.471359 0.816584 0.047 Uiso 1 1 calc R U . . .
C02C C 0.0658(3) 0.27097(18) 0.47165(16) 0.0369(9) Uani 1 1 d . . . . .
H02C H 0.025751 0.240986 0.493269 0.044 Uiso 1 1 calc R U . . .
C02D C 0.8846(3) 0.40740(17) 0.24482(17) 0.0363(9) Uani 1 1 d . . . . .
H02D H 0.922066 0.418936 0.272632 0.044 Uiso 1 1 calc R U . . .
C02E C 0.2542(3) 0.14598(17) 0.28137(16) 0.0347(8) Uani 1 1 d . . . . .
H02E H 0.286699 0.114599 0.303855 0.042 Uiso 1 1 calc R U . . .
C02F C 0.1355(3) 0.4896(2) 0.22505(19) 0.0485(10) Uani 1 1 d . . . . .
H02F H 0.069395 0.509961 0.239949 0.058 Uiso 1 1 calc R U . . .
C02G C 0.2353(2) 0.44804(14) 0.57916(14) 0.0234(7) Uani 1 1 d . . . . .
H02G H 0.293463 0.418988 0.565133 0.028 Uiso 1 1 calc R U . . .
C02H C 0.4784(4) -0.16238(17) 0.26992(17) 0.0566(13) Uani 1 1 d . . . . .
H02H H 0.465192 -0.206794 0.272279 0.085 Uiso 1 1 calc R U . . .
H02I H 0.431626 -0.138563 0.301831 0.085 Uiso 1 1 calc R U . . .
H02K H 0.548240 -0.159975 0.274071 0.085 Uiso 1 1 calc R U . . .
C02I C 0.2786(3) 0.41488(18) 0.23669(16) 0.0393(9) Uani 1 1 d . . . . .
H02O H 0.309320 0.383872 0.260326 0.047 Uiso 1 1 calc R U . . .
C02J C 0.0740(3) 0.09044(17) 0.52866(16) 0.0334(8) Uani 1 1 d . . . . .
H02J H 0.024253 0.105187 0.562076 0.040 Uiso 1 1 calc R U . . .
C02K C 0.9346(3) 0.38890(17) 0.18855(17) 0.0367(9) Uani 1 1 d . . . . .
H02S H 1.006029 0.388045 0.177599 0.044 Uiso 1 1 calc R U . . .
C02L C 0.1204(5) -0.0325(3) 0.6192(3) 0.0332(14) Uani 0.746(4) 1 d . . P A 1
H02L H 0.097760 -0.010726 0.586636 0.040 Uiso 0.746(4) 1 calc R U P A 1
C02M C 0.2476(3) 0.06518(17) 0.48237(15) 0.0338(8) Uani 1 1 d . . . . .
H02M H 0.317576 0.061834 0.483542 0.041 Uiso 1 1 calc R U . . .
C02N C 0.3844(3) 0.02317(16) 0.58704(15) 0.0299(8) Uani 1 1 d . . . . .
H02N H 0.343372 -0.009713 0.586025 0.036 Uiso 1 1 calc R U . . .
C02O C 0.5239(3) 0.04030(14) 0.25119(14) 0.0273(7) Uani 1 1 d . . . . .
H02T H 0.549022 0.056519 0.282540 0.033 Uiso 1 1 calc R U . . .
C02P C 0.1505(3) 0.31099(19) 0.37836(16) 0.0412(10) Uani 1 1 d . . . . .
H02P H 0.167871 0.308916 0.336333 0.049 Uiso 1 1 calc R U . . .
C02Q C 0.1610(3) 0.40834(15) 0.74908(14) 0.0278(7) Uani 1 1 d . . . . .
H02Q H 0.194255 0.435588 0.719933 0.033 Uiso 1 1 calc R U . . .
C02R C 0.4021(3) 0.13323(16) 0.59668(14) 0.0282(8) Uani 1 1 d . . . . .
H02R H 0.372473 0.175878 0.603053 0.034 Uiso 1 1 calc R U . . .
C02S C -0.1606(4) -0.0001(2) 0.9825(2) 0.0653(14) Uani 1 1 d . . . . .
H02 H -0.111514 -0.025419 1.003105 0.078 Uiso 1 1 calc R U . . .
H H -0.225367 0.008856 1.011124 0.078 Uiso 1 1 calc R U . . .
C02T C 0.5496(4) 0.4108(2) -0.04329(17) 0.0558(12) Uani 1 1 d . . . . .
H02U H 0.569017 0.413012 -0.085263 0.067 Uiso 1 1 calc R U . . .
C02U C 0.6158(4) 0.1322(2) 0.03741(19) 0.0659(15) Uani 1 1 d . . . . .
H02V H 0.674116 0.106634 0.045333 0.079 Uiso 1 1 calc R U . . .
C02V C 0.1582(3) 0.55661(15) 0.59269(15) 0.0260(7) Uani 1 1 d . . . . .
C02W C 0.1817(3) 0.4456(2) 0.25892(19) 0.0527(11) Uani 1 1 d . . . . .
H02W H 0.147700 0.435759 0.297840 0.063 Uiso 1 1 calc R U . . .
C02X C 0.3767(3) 0.19462(16) 0.37673(15) 0.0298(8) Uani 1 1 d . . . . .
H02X H 0.309023 0.204139 0.371111 0.036 Uiso 1 1 calc R U . . .
C02Y C -0.2059(3) 0.06618(19) 0.69452(19) 0.0435(10) Uani 1 1 d . . . . .
H02Y H -0.252673 0.074966 0.668849 0.052 Uiso 1 1 calc R U . . .
C02Z C 0.1167(3) 0.05406(18) 0.42868(17) 0.0403(9) Uani 1 1 d . . . . .
H02Z H 0.096754 0.042360 0.393725 0.048 Uiso 1 1 calc R U . . .
C030 C 0.4511(3) -0.00744(16) 0.16042(15) 0.0334(8) Uani 1 1 d . . . . .
H030 H 0.425906 -0.023618 0.129094 0.040 Uiso 1 1 calc R U . . .
C031 C 0.1867(3) 0.5039(2) 0.1689(2) 0.0578(12) Uani 1 1 d . . . . .
H031 H 0.155501 0.534546 0.145085 0.069 Uiso 1 1 calc R U . . .
F032 F 0.1807(3) 0.25028(15) 0.99255(15) 0.1001(12) Uani 1 1 d . . . . .
C033 C 0.7202(3) 0.14130(15) 0.14180(14) 0.0252(7) Uani 1 1 d . . . . .
C034 C 0.0757(4) 0.3896(2) 0.84858(18) 0.0528(12) Uani 1 1 d . . . . .
H034 H 0.050512 0.404120 0.887900 0.063 Uiso 1 1 calc R U . . .
C036 C 0.1586(3) 0.2367(2) 0.2152(2) 0.0554(12) Uani 1 1 d . . . . .
H036 H 0.125800 0.267404 0.192324 0.067 Uiso 1 1 calc R U . . .
C037 C 0.2870(3) 0.64948(17) 0.56063(18) 0.0412(9) Uani 1 1 d . . . . .
H03A H 0.309245 0.630974 0.521118 0.062 Uiso 1 1 calc R U . . .
H03B H 0.328324 0.628268 0.587565 0.062 Uiso 1 1 calc R U . . .
H03C H 0.294764 0.694794 0.558194 0.062 Uiso 1 1 calc R U . . .
C038 C 0.4572(3) 0.4522(2) 0.42780(17) 0.0450(10) Uani 1 1 d . . . . .
H038 H 0.428100 0.465853 0.466998 0.054 Uiso 1 1 calc R U . . .
C039 C 0.4583(4) 0.3898(2) -0.01720(17) 0.0546(12) Uani 1 1 d . . . . .
H039 H 0.415268 0.377172 -0.041359 0.066 Uiso 1 1 calc R U . . .
C03A C 0.7428(3) 0.07530(16) 0.14318(16) 0.0350(8) Uani 1 1 d . . . . .
H03D H 0.689459 0.049229 0.151096 0.042 Uiso 1 1 calc R U . . .
C03B C 0.5122(3) -0.02379(15) 0.25075(15) 0.0305(8) Uani 1 1 d . . . . .
H03F H 0.528419 -0.050821 0.282099 0.037 Uiso 1 1 calc R U . . .
C03C C 0.8422(3) 0.04787(17) 0.13310(17) 0.0387(9) Uani 1 1 d . . . . .
H03G H 0.856645 0.003053 0.134805 0.046 Uiso 1 1 calc R U . . .
C03D C 0.2828(3) 0.4742(2) 0.14685(18) 0.0456(10) Uani 1 1 d . . . . .
H03H H 0.316949 0.484679 0.108142 0.055 Uiso 1 1 calc R U . . .
C03E C 0.0437(3) 0.07504(19) 0.47788(17) 0.0421(9) Uani 1 1 d . . . . .
H03E H -0.026216 0.078685 0.476420 0.050 Uiso 1 1 calc R U . . .
C03F C 0.5731(3) 0.16726(17) 0.39451(16) 0.0359(9) Uani 1 1 d . . . . .
H03I H 0.640518 0.157645 0.400500 0.043 Uiso 1 1 calc R U . . .
C03G C 0.5841(3) 0.42601(16) 0.05299(15) 0.0320(8) Uani 1 1 d . . . . .
H03J H 0.627823 0.438088 0.076935 0.038 Uiso 1 1 calc R U . . .
C03H C 0.1096(3) 0.12302(15) 0.77458(14) 0.0257(7) Uani 1 1 d . . . . .
C03I C 0.6124(3) 0.42853(19) -0.00814(16) 0.0447(10) Uani 1 1 d . . . . .
H03K H 0.675432 0.442550 -0.026038 0.054 Uiso 1 1 calc R U . . .
C03L C 0.1532(3) 0.1452(2) 0.27873(19) 0.0524(11) Uani 1 1 d . . . . .
H03L H 0.116300 0.113376 0.299738 0.063 Uiso 1 1 calc R U . . .
C03M C 0.8004(3) 0.17771(17) 0.12982(17) 0.0350(8) Uani 1 1 d . . . . .
H03M H 0.786667 0.222614 0.129291 0.042 Uiso 1 1 calc R U . . .
C03N C 0.4293(3) 0.38696(18) 0.04387(16) 0.0401(9) Uani 1 1 d . . . . .
H03N H 0.366772 0.372178 0.061649 0.048 Uiso 1 1 calc R U . . .
C03O C 0.8994(3) 0.14995(19) 0.11867(19) 0.0448(10) Uani 1 1 d . . . . .
H03O H 0.953104 0.175689 0.109666 0.054 Uiso 1 1 calc R U . . .
C03P C 0.5481(3) 0.05733(19) 0.58264(16) 0.0378(9) Uani 1 1 d . . . . .
H03P H 0.619329 0.047350 0.578191 0.045 Uiso 1 1 calc R U . . .
C03Q C -0.2104(3) 0.3888(2) 0.6718(2) 0.0605(13) Uani 1 1 d . . . . .
H03Q H -0.247439 0.385167 0.711228 0.073 Uiso 1 1 calc R U . . .
C03R C 0.9206(3) 0.08492(19) 0.12057(17) 0.0404(9) Uani 1 1 d . . . . .
H03R H 0.988837 0.065732 0.113313 0.048 Uiso 1 1 calc R U . . .
C03S C 0.1780(5) -0.0309(3) 0.7096(3) 0.0314(14) Uani 0.746(4) 1 d . . P A 1
H03S H 0.197257 -0.009248 0.740169 0.038 Uiso 0.746(4) 1 calc R U P A 1
C03T C 0.2131(3) 0.11210(18) 0.77386(16) 0.0358(8) Uani 1 1 d . . . . .
H03T H 0.259049 0.099432 0.738257 0.043 Uiso 1 1 calc R U . . .
C03V C 0.4462(4) 0.2036(2) 0.01335(18) 0.0623(14) Uani 1 1 d . . . . .
H03V H 0.386002 0.227522 0.006019 0.075 Uiso 1 1 calc R U . . .
C03W C -0.2479(3) 0.4313(2) 0.6327(2) 0.0549(12) Uani 1 1 d . . . . .
H03W H -0.311115 0.456468 0.644876 0.066 Uiso 1 1 calc R U . . .
C03Z C -0.1196(3) 0.3517(2) 0.65427(18) 0.0457(10) Uani 1 1 d . . . . .
H03Z H -0.095876 0.321282 0.681087 0.055 Uiso 1 1 calc R U . . .
C040 C -0.2213(3) 0.0210(2) 0.7385(2) 0.0493(11) Uani 1 1 d . . . . .
H040 H -0.278423 -0.001756 0.742812 0.059 Uiso 1 1 calc R U . . .
C041 C 0.1568(4) -0.1303(2) 0.6695(3) 0.0240(11) Uani 0.746(4) 1 d . . P A 1
C042 C 0.5044(4) 0.1648(3) -0.02914(19) 0.0666(15) Uani 1 1 d . . . . .
H042 H 0.486951 0.163057 -0.066923 0.080 Uiso 1 1 calc R U . . .
C043 C 0.2492(3) 0.1197(2) 0.82518(18) 0.0462(10) Uani 1 1 d . . . . .
H043 H 0.319674 0.111205 0.824696 0.055 Uiso 1 1 calc R U . . .
C044 C 0.1849(3) 0.3560(2) 0.40766(17) 0.0495(11) Uani 1 1 d . . . . .
H044 H 0.226625 0.385031 0.385833 0.059 Uiso 1 1 calc R U . . .
C046 C -0.0690(3) 0.03976(17) 0.76857(16) 0.0358(9) Uani 1 1 d . . . . .
H046 H -0.021362 0.029997 0.793581 0.043 Uiso 1 1 calc R U . . .
C047 C 0.1813(5) -0.0967(3) 0.7136(2) 0.0313(12) Uani 0.746(4) 1 d . . P A 1
H047 H 0.200513 -0.118553 0.747079 0.038 Uiso 0.746(4) 1 calc R U P A 1
C049 C 0.2173(3) 0.05033(19) 0.43076(16) 0.0419(10) Uani 1 1 d . . . . .
H049 H 0.266855 0.037469 0.396656 0.050 Uiso 1 1 calc R U . . .
C04B C 0.4879(3) 0.00893(18) 0.58151(17) 0.0387(9) Uani 1 1 d . . . . .
H04B H 0.517935 -0.033815 0.576930 0.046 Uiso 1 1 calc R U . . .
C04C C 0.6622(3) 0.72861(18) 0.1404(2) 0.0536(12) Uani 1 1 d . . . . .
H04A H 0.690090 0.709652 0.101499 0.080 Uiso 1 1 calc R U . . .
H04C H 0.702041 0.710171 0.169210 0.080 Uiso 1 1 calc R U . . .
H04E H 0.664951 0.774495 0.137546 0.080 Uiso 1 1 calc R U . . .
C04D C -0.1545(3) 0.00824(19) 0.7767(2) 0.0497(11) Uani 1 1 d . . . . .
H04D H -0.166926 -0.021787 0.808107 0.060 Uiso 1 1 calc R U . . .
C04E C 0.1063(3) 0.1901(3) 0.2459(2) 0.0609(13) Uani 1 1 d . . . . .
H04F H 0.037204 0.189182 0.244299 0.073 Uiso 1 1 calc R U . . .
C04F C 0.3969(3) 0.19277(18) 0.43355(15) 0.0385(9) Uani 1 1 d . . . . .
H04G H 0.342872 0.200874 0.466665 0.046 Uiso 1 1 calc R U . . .
C04H C 0.1257(5) -0.0971(2) 0.6228(3) 0.0357(13) Uani 0.746(4) 1 d . . P A 1
H04H H 0.107458 -0.119471 0.592367 0.043 Uiso 0.746(4) 1 calc R U P A 1
C8 C 0.1013(3) 0.30805(18) 0.77759(16) 0.0431(10) Uani 1 1 d . . . . .
H8 H 0.093527 0.266133 0.767900 0.052 Uiso 1 1 calc R U . . .
C10 C 0.5879(4) 0.1283(3) -0.0172(2) 0.089(2) Uani 1 1 d . . . . .
H10 H 0.627312 0.100091 -0.046309 0.106 Uiso 1 1 calc R U . . .
F1 F -0.14444(17) 0.20213(11) 0.47918(9) 0.0465(6) Uani 1 1 d . . . . .
C4 C 0.4914(3) 0.37141(18) 0.35407(15) 0.0338(8) Uani 1 1 d . . . . .
H4 H 0.485663 0.329683 0.342781 0.041 Uiso 1 1 calc R U . . .
C9 C 0.4485(3) 0.3916(2) 0.41127(17) 0.0465(10) Uani 1 1 d . . . . .
H9 H 0.413181 0.363887 0.438961 0.056 Uiso 1 1 calc R U . . .
C1 C 0.1591(3) 0.35961(19) 0.46916(16) 0.0445(10) Uani 1 1 d . . . . .
H1 H 0.182551 0.391430 0.489036 0.053 Uiso 1 1 calc R U . . .
C0AA C 0.0641(4) 0.3295(2) 0.83460(19) 0.0648(14) Uani 1 1 d . . . . .
H0AA H 0.030629 0.302493 0.863928 0.078 Uiso 1 1 calc R U . . .
C1AA C -0.1209(4) 0.0612(2) 0.9597(2) 0.0751(16) Uani 1 1 d . . . . .
H1AA H -0.168295 0.085147 0.937738 0.113 Uiso 1 1 calc R U . . .
H1AB H -0.054744 0.052012 0.933289 0.113 Uiso 1 1 calc R U . . .
H1AC H -0.113919 0.086288 0.993153 0.113 Uiso 1 1 calc R U . . .
C3 C -0.2095(5) -0.0940(2) 0.9511(2) 0.0727(15) Uani 1 1 d . . . . .
H3A H -0.277523 -0.087730 0.976967 0.087 Uiso 1 1 calc R U . . .
H3B H -0.162743 -0.118606 0.973677 0.087 Uiso 1 1 calc R U . . .
C3AA C -0.2139(5) -0.1289(3) 0.8982(2) 0.0773(16) Uani 1 1 d . . . . .
H3AA H -0.146346 -0.135217 0.872769 0.116 Uiso 1 1 calc R U . . .
H3AB H -0.261080 -0.104726 0.876275 0.116 Uiso 1 1 calc R U . . .
H3AC H -0.237117 -0.170223 0.910066 0.116 Uiso 1 1 calc R U . . .
S4AA S 0.1792(3) -0.20282(19) 0.71718(18) 0.0358(15) Uani 0.254(4) 1 d D . P A 2
C2 C 0.1826(5) -0.2384(3) 0.7402(3) 0.0415(19) Uani 0.719(12) 1 d . . P A 1
H2A H 0.251150 -0.231040 0.743238 0.062 Uiso 0.719(12) 1 calc R U P A 1
H2B H 0.175602 -0.283711 0.745896 0.062 Uiso 0.719(12) 1 calc R U P A 1
H2C H 0.133227 -0.214239 0.770718 0.062 Uiso 0.719(12) 1 calc R U P A 1
C2BA C 0.1158(14) -0.0969(9) 0.6517(8) 0.031(4) Uiso 0.254(4) 1 d . . P A 2
H2BA H 0.089319 -0.123869 0.628251 0.038 Uiso 0.254(4) 1 calc R U P A 2
C1BA C 0.1630(13) -0.1210(9) 0.6945(8) 0.018(4) Uiso 0.254(4) 1 d . . P A 2
C0BA C 0.2124(12) -0.0835(7) 0.7256(7) 0.021(4) Uiso 0.254(4) 1 d . . P A 2
H0BA H 0.249957 -0.101726 0.753894 0.025 Uiso 0.254(4) 1 calc R U P A 2
C5 C 0.2043(11) -0.0175(7) 0.7133(7) 0.012(4) Uiso 0.254(4) 1 d . . P A 2
H5 H 0.231786 0.011319 0.734431 0.014 Uiso 0.254(4) 1 calc R U P A 2
C3BA C 0.1057(16) -0.0296(10) 0.6417(8) 0.029(5) Uiso 0.254(4) 1 d . . P A 2
H3BA H 0.062946 -0.011582 0.615912 0.035 Uiso 0.254(4) 1 calc R U P A 2
C4AA C 0.1343(17) -0.2385(12) 0.6601(9) 0.071(8) Uiso 0.259(14) 1 d D . P A 2
H4AA H 0.173923 -0.227617 0.621313 0.106 Uiso 0.259(14) 1 calc R U P A 2
H4AB H 0.062810 -0.222794 0.661885 0.106 Uiso 0.259(14) 1 calc R U P A 2
H4AC H 0.141440 -0.284631 0.665596 0.106 Uiso 0.259(14) 1 calc R U P A 2

loop_
_atom_site_aniso_label
_atom_site_aniso_U_11
_atom_site_aniso_U_22
_atom_site_aniso_U_33
_atom_site_aniso_U_23
_atom_site_aniso_U_13
_atom_site_aniso_U_12
Ag01 0.03162(15) 0.01470(12) 0.02968(14) 0.00030(9) -0.00597(11) -0.00366(10)
Ag02 0.03162(15) 0.01292(11) 0.02661(13) 0.00293(9) -0.00690(10) -0.00499(10)
P003 0.0214(4) 0.0158(4) 0.0201(4) 0.0018(3) -0.0069(3) -0.0028(3)
P004 0.0243(5) 0.0145(4) 0.0205(4) 0.0033(3) -0.0074(3) -0.0058(3)
P005 0.0216(4) 0.0195(4) 0.0246(4) 0.0003(3) -0.0073(3) -0.0039(3)
P006 0.0225(4) 0.0158(4) 0.0234(4) -0.0002(3) -0.0015(3) -0.0030(3)
P007 0.0236(5) 0.0183(4) 0.0239(4) 0.0013(3) -0.0024(3) -0.0028(3)
P008 0.0250(5) 0.0136(4) 0.0208(4) 0.0011(3) -0.0024(3) -0.0023(3)
P009 0.0207(4) 0.0154(4) 0.0219(4) 0.0001(3) -0.0062(3) -0.0014(3)
S00A 0.0607(7) 0.0171(4) 0.0386(5) -0.0036(4) -0.0031(5) -0.0129(4)
P00B 0.0252(5) 0.0156(4) 0.0218(4) 0.0011(3) -0.0021(3) -0.0015(3)
S00C 0.0499(6) 0.0129(4) 0.0437(5) 0.0001(3) -0.0053(4) -0.0057(4)
P00D 0.0252(5) 0.0302(5) 0.0445(6) 0.0078(4) -0.0021(4) -0.0017(4)
S00E 0.0333(5) 0.0189(4) 0.0650(7) 0.0111(4) -0.0120(5) -0.0025(4)
S00F 0.0444(9) 0.0140(6) 0.0410(9) -0.0019(5) -0.0071(6) -0.0031(5)
P00G 0.0383(7) 0.0593(7) 0.0518(7) 0.0049(6) 0.0066(5) -0.0033(6)
F00I 0.0368(14) 0.0668(16) 0.0633(16) 0.0095(12) -0.0173(12) -0.0205(12)
N00J 0.0250(15) 0.0145(12) 0.0214(13) -0.0003(10) -0.0010(11) -0.0002(11)
F00K 0.0437(14) 0.0330(12) 0.0578(14) 0.0008(10) -0.0078(11) -0.0001(10)
C00L 0.0238(18) 0.0242(16) 0.0330(18) -0.0007(14) -0.0101(15) -0.0064(14)
N00M 0.0215(14) 0.0139(12) 0.0232(13) 0.0019(10) -0.0077(11) -0.0038(11)
C00N 0.0219(17) 0.0159(14) 0.0220(16) 0.0018(12) -0.0086(13) -0.0010(13)
C00O 0.031(2) 0.0243(16) 0.0214(16) 0.0026(13) -0.0017(14) -0.0024(15)
C00P 0.0202(17) 0.0297(17) 0.0230(16) -0.0012(13) -0.0074(13) 0.0001(14)
F00Q 0.0669(19) 0.0276(12) 0.113(2) 0.0053(13) 0.0087(16) -0.0059(12)
C00R 0.0251(18) 0.0197(15) 0.0312(18) 0.0016(13) -0.0065(14) -0.0087(14)
C00S 0.0257(18) 0.0164(15) 0.0259(17) -0.0004(12) -0.0007(14) 0.0004(13)
C00T 0.0263(19) 0.0244(16) 0.0230(16) -0.0045(13) -0.0038(14) -0.0023(14)
F00U 0.088(2) 0.090(2) 0.072(2) -0.0033(16) 0.0306(17) -0.0394(18)
C00V 0.036(2) 0.0173(15) 0.0309(18) -0.0028(13) -0.0007(15) -0.0053(14)
C00W 0.034(2) 0.0172(15) 0.0237(16) 0.0019(12) -0.0107(14) -0.0025(14)
C00X 0.029(2) 0.0272(17) 0.0289(18) -0.0008(14) -0.0120(15) 0.0029(15)
C00Y 0.0246(18) 0.0187(15) 0.0331(18) 0.0010(13) -0.0077(14) -0.0037(14)
C00Z 0.0192(17) 0.0286(17) 0.0236(16) -0.0035(13) -0.0072(13) 0.0034(14)
C010 0.062(3) 0.050(2) 0.032(2) -0.0095(18) -0.016(2) 0.022(2)
C011 0.051(3) 0.054(3) 0.035(2) -0.0224(19) -0.0104(19) -0.004(2)
F012 0.0415(14) 0.0690(17) 0.0502(14) 0.0198(12) 0.0068(11) -0.0004(12)
F013 0.0439(16) 0.0723(18) 0.0776(19) 0.0218(15) 0.0105(13) -0.0020(13)
C014 0.0226(18) 0.0232(16) 0.0256(17) -0.0006(13) -0.0072(14) -0.0004(14)
F015 0.0318(13) 0.0656(16) 0.0587(15) 0.0188(12) -0.0131(11) 0.0001(11)
C016 0.030(2) 0.0243(16) 0.0265(17) -0.0038(13) -0.0080(15) -0.0041(14)
N017 0.0245(15) 0.0152(12) 0.0242(14) 0.0019(10) -0.0026(11) -0.0012(11)
N018 0.0205(14) 0.0165(12) 0.0266(14) 0.0026(10) -0.0101(11) -0.0027(11)
C019 0.0179(16) 0.0155(14) 0.0229(16) 0.0012(12) -0.0062(13) 0.0017(12)
C01A 0.028(2) 0.047(2) 0.038(2) -0.0014(17) -0.0131(17) -0.0083(17)
C01B 0.0229(18) 0.0212(16) 0.0269(17) 0.0006(13) 0.0002(14) -0.0028(14)
C01C 0.033(2) 0.0148(15) 0.0243(16) -0.0006(12) -0.0099(14) -0.0040(14)
C01D 0.057(3) 0.038(2) 0.0247(19) -0.0027(15) -0.0012(18) -0.0084(19)
C01E 0.0208(17) 0.0248(16) 0.0291(17) 0.0026(13) -0.0077(14) -0.0071(14)
C01F 0.030(2) 0.0345(19) 0.036(2) -0.0058(16) 0.0037(16) 0.0045(16)
C01G 0.0222(17) 0.0158(14) 0.0269(17) -0.0006(12) -0.0049(14) 0.0010(13)
C01H 0.0210(18) 0.0213(16) 0.041(2) -0.0025(14) -0.0073(15) 0.0050(14)
C01I 0.0289(19) 0.0119(14) 0.0206(15) -0.0009(11) -0.0019(13) -0.0060(13)
C01J 0.0204(19) 0.0295(18) 0.050(2) -0.0004(16) -0.0018(17) 0.0019(15)
C01K 0.028(2) 0.0354(19) 0.0327(19) 0.0012(15) -0.0045(16) -0.0006(16)
C01L 0.061(3) 0.047(2) 0.032(2) 0.0050(17) -0.017(2) -0.021(2)
C01M 0.0259(19) 0.0288(17) 0.0278(18) -0.0060(14) -0.0059(15) 0.0007(15)
C01N 0.0283(19) 0.0309(18) 0.0240(17) -0.0004(14) -0.0080(14) -0.0041(15)
C01O 0.038(2) 0.0218(16) 0.0294(18) 0.0014(14) -0.0101(16) -0.0058(15)
C01P 0.0209(18) 0.0249(17) 0.0310(18) 0.0079(14) -0.0039(14) -0.0059(14)
C01Q 0.0244(17) 0.0114(13) 0.0221(15) 0.0013(11) -0.0074(13) -0.0033(12)
C01R 0.0189(18) 0.0243(17) 0.0348(19) -0.0019(14) -0.0052(14) -0.0032(14)
C01S 0.040(2) 0.0317(19) 0.0292(19) -0.0010(15) -0.0036(16) -0.0012(16)
C01T 0.0260(18) 0.0193(15) 0.0245(17) -0.0013(12) -0.0027(14) -0.0047(14)
F01U 0.0534(19) 0.094(2) 0.130(3) 0.018(2) -0.0313(19) -0.0053(17)
F01V 0.106(3) 0.122(3) 0.134(3) 0.068(3) -0.069(2) -0.038(2)
C01W 0.050(3) 0.041(2) 0.0245(18) 0.0034(15) -0.0133(17) -0.0158(19)
C01X 0.0244(18) 0.0160(15) 0.0237(16) 0.0001(12) -0.0012(13) -0.0026(13)
C01Y 0.0213(18) 0.0261(16) 0.0218(16) -0.0011(13) -0.0019(13) -0.0026(14)
C01Z 0.039(3) 0.057(3) 0.048(3) -0.006(2) -0.021(2) 0.018(2)
O020 0.060(2) 0.0489(17) 0.0519(18) 0.0011(14) -0.0014(15) -0.0108(15)
C021 0.030(2) 0.042(2) 0.036(2) 0.0050(16) -0.0095(16) -0.0002(17)
C022 0.0284(19) 0.0200(16) 0.0256(17) -0.0046(13) -0.0035(14) 0.0021(14)
C023 0.030(2) 0.047(2) 0.034(2) -0.0027(16) -0.0139(16) 0.0055(17)
C024 0.028(2) 0.046(2) 0.036(2) 0.0121(17) -0.0067(16) -0.0145(18)
C025 0.030(2) 0.0275(17) 0.0308(18) -0.0066(14) -0.0083(15) -0.0006(15)
C026 0.0219(18) 0.0166(15) 0.0342(18) 0.0048(13) -0.0006(14) -0.0013(13)
C027 0.030(2) 0.0223(17) 0.0355(19) -0.0053(14) 0.0008(16) 0.0005(15)
F028 0.087(2) 0.0694(19) 0.089(2) -0.0106(16) 0.0241(18) -0.0062(17)
C029 0.0267(19) 0.0277(17) 0.0264(17) -0.0011(14) -0.0045(14) -0.0044(15)
C02A 0.040(2) 0.041(2) 0.031(2) -0.0141(16) -0.0142(17) 0.0146(18)
C02B 0.046(2) 0.032(2) 0.038(2) -0.0134(16) -0.0121(18) 0.0087(18)
C02C 0.036(2) 0.044(2) 0.033(2) -0.0102(16) -0.0055(16) -0.0084(18)
C02D 0.026(2) 0.041(2) 0.045(2) -0.0078(17) -0.0132(17) -0.0030(17)
C02E 0.036(2) 0.036(2) 0.034(2) 0.0030(16) -0.0047(16) -0.0151(17)
C02F 0.028(2) 0.059(3) 0.055(3) -0.003(2) -0.006(2) 0.004(2)
C02G 0.0194(17) 0.0222(16) 0.0278(17) 0.0043(13) -0.0046(14) -0.0012(13)
C02H 0.109(4) 0.0195(18) 0.038(2) 0.0006(16) -0.002(2) -0.017(2)
C02I 0.036(2) 0.043(2) 0.033(2) 0.0131(17) 0.0014(17) -0.0004(18)
C02J 0.027(2) 0.039(2) 0.0328(19) -0.0117(16) -0.0071(16) 0.0078(16)
C02K 0.0185(19) 0.036(2) 0.054(2) -0.0025(17) -0.0054(17) -0.0019(16)
C02L 0.055(4) 0.021(3) 0.029(4) -0.001(3) -0.020(3) -0.008(2)
C02M 0.027(2) 0.039(2) 0.033(2) -0.0016(16) -0.0054(16) 0.0014(16)
C02N 0.0258(19) 0.0289(18) 0.0327(19) -0.0041(14) -0.0008(15) -0.0015(15)
C02O 0.038(2) 0.0155(15) 0.0286(18) -0.0013(13) -0.0072(15) -0.0032(14)
C02P 0.040(2) 0.053(2) 0.0266(19) -0.0039(17) -0.0065(17) 0.0116(19)
C02Q 0.030(2) 0.0269(17) 0.0273(18) -0.0017(14) -0.0081(15) -0.0005(15)
C02R 0.033(2) 0.0265(17) 0.0255(17) 0.0038(14) -0.0069(15) -0.0062(15)
C02S 0.078(4) 0.055(3) 0.055(3) -0.009(2) 0.006(3) -0.007(3)
C02T 0.087(4) 0.062(3) 0.021(2) 0.0019(19) -0.012(2) -0.021(3)
C02U 0.057(3) 0.094(4) 0.043(3) -0.033(2) -0.024(2) 0.036(3)
C02V 0.0267(19) 0.0197(16) 0.0332(18) 0.0060(13) -0.0101(15) -0.0039(14)
C02W 0.036(2) 0.072(3) 0.041(2) 0.010(2) 0.0081(19) 0.001(2)
C02X 0.028(2) 0.0303(18) 0.0301(18) -0.0001(14) -0.0032(15) -0.0041(15)
C02Y 0.028(2) 0.047(2) 0.057(3) -0.008(2) -0.0094(19) -0.0044(18)
C02Z 0.045(3) 0.043(2) 0.034(2) -0.0100(17) -0.0152(18) 0.0052(19)
C030 0.046(2) 0.0281(18) 0.0309(19) -0.0042(15) -0.0114(17) -0.0139(17)
C031 0.043(3) 0.068(3) 0.058(3) 0.014(2) -0.016(2) 0.018(2)
F032 0.119(3) 0.079(2) 0.085(2) -0.0277(18) 0.036(2) -0.031(2)
C033 0.0257(19) 0.0232(16) 0.0244(17) -0.0013(13) -0.0024(14) 0.0024(14)
C034 0.067(3) 0.055(3) 0.028(2) -0.0100(19) 0.008(2) 0.001(2)
C036 0.034(3) 0.074(3) 0.057(3) 0.007(2) -0.016(2) 0.010(2)
C037 0.040(2) 0.0295(19) 0.056(3) 0.0138(17) -0.0119(19) -0.0133(17)
C038 0.031(2) 0.072(3) 0.027(2) -0.0112(19) -0.0049(17) 0.012(2)
C039 0.085(4) 0.060(3) 0.030(2) 0.0078(19) -0.025(2) -0.032(3)
C03A 0.034(2) 0.0261(18) 0.040(2) 0.0017(15) -0.0008(17) 0.0010(16)
C03B 0.041(2) 0.0175(16) 0.0331(19) 0.0050(14) -0.0085(16) -0.0024(15)
C03C 0.038(2) 0.0285(19) 0.044(2) 0.0011(16) -0.0034(18) 0.0090(17)
C03D 0.034(2) 0.058(3) 0.039(2) 0.0179(19) -0.0051(18) 0.006(2)
C03E 0.029(2) 0.052(2) 0.047(2) -0.0106(19) -0.0152(18) 0.0071(18)
C03F 0.040(2) 0.038(2) 0.034(2) 0.0035(16) -0.0166(17) -0.0079(17)
C03G 0.035(2) 0.0317(19) 0.0304(19) 0.0029(15) -0.0065(16) -0.0077(16)
C03H 0.0300(19) 0.0234(16) 0.0232(17) 0.0005(13) -0.0021(14) -0.0073(14)
C03I 0.050(3) 0.053(2) 0.029(2) 0.0068(18) 0.0006(18) -0.016(2)
C03L 0.041(3) 0.067(3) 0.052(3) -0.001(2) -0.003(2) -0.030(2)
C03M 0.032(2) 0.0262(18) 0.048(2) -0.0001(16) -0.0091(17) -0.0035(16)
C03N 0.057(3) 0.043(2) 0.0282(19) 0.0070(16) -0.0169(18) -0.023(2)
C03O 0.027(2) 0.046(2) 0.061(3) -0.006(2) -0.0073(19) -0.0062(18)
C03P 0.0195(19) 0.054(2) 0.038(2) 0.0058(18) -0.0047(16) -0.0006(17)
C03Q 0.033(3) 0.078(3) 0.057(3) 0.011(2) 0.014(2) 0.004(2)
C03R 0.029(2) 0.047(2) 0.041(2) -0.0036(18) -0.0036(17) 0.0054(18)
C03S 0.044(4) 0.018(3) 0.038(3) -0.005(2) -0.020(3) -0.008(3)
C03T 0.028(2) 0.045(2) 0.035(2) -0.0056(16) -0.0031(16) -0.0069(17)
C03V 0.072(3) 0.072(3) 0.038(2) -0.010(2) -0.023(2) 0.032(3)
C03W 0.030(2) 0.070(3) 0.061(3) -0.011(2) -0.009(2) 0.014(2)
C03Z 0.031(2) 0.053(2) 0.046(2) 0.0152(19) 0.0036(18) 0.0030(19)
C040 0.030(2) 0.046(2) 0.070(3) -0.006(2) 0.003(2) -0.0155(19)
C041 0.030(3) 0.013(2) 0.028(3) -0.003(2) -0.006(2) -0.0006(19)
C042 0.072(4) 0.093(4) 0.035(2) -0.012(2) -0.027(2) 0.020(3)
C043 0.041(2) 0.057(3) 0.045(2) -0.001(2) -0.016(2) -0.014(2)
C044 0.059(3) 0.062(3) 0.031(2) 0.0061(19) -0.0078(19) -0.022(2)
C046 0.032(2) 0.0338(19) 0.042(2) 0.0082(16) -0.0073(17) -0.0068(17)
C047 0.043(4) 0.026(3) 0.031(3) 0.004(2) -0.022(3) -0.004(3)
C049 0.045(3) 0.050(2) 0.0264(19) -0.0080(17) -0.0039(17) 0.0098(19)
C04B 0.030(2) 0.040(2) 0.042(2) -0.0020(17) -0.0020(17) 0.0063(17)
C04C 0.060(3) 0.0236(19) 0.072(3) 0.0008(19) 0.007(2) -0.0192(19)
C04D 0.042(3) 0.043(2) 0.062(3) 0.018(2) -0.003(2) -0.017(2)
C04E 0.025(2) 0.095(4) 0.066(3) -0.006(3) -0.011(2) -0.012(2)
C04F 0.049(3) 0.045(2) 0.0197(17) -0.0038(15) 0.0041(16) -0.0161(19)
C04H 0.057(4) 0.022(2) 0.035(3) -0.001(2) -0.019(3) -0.011(2)
C8 0.054(3) 0.035(2) 0.035(2) -0.0016(16) 0.0056(19) -0.0112(19)
C10 0.080(4) 0.132(5) 0.047(3) -0.053(3) -0.021(3) 0.046(4)
F1 0.0440(14) 0.0524(14) 0.0404(13) -0.0040(10) 0.0031(10) -0.0124(11)
C4 0.027(2) 0.045(2) 0.0302(19) 0.0022(16) -0.0054(15) -0.0078(17)
C9 0.032(2) 0.074(3) 0.032(2) 0.006(2) 0.0008(17) -0.011(2)
C1 0.063(3) 0.050(2) 0.0265(19) -0.0011(17) -0.0112(19) -0.027(2)
C0AA 0.093(4) 0.052(3) 0.038(2) -0.002(2) 0.021(2) -0.020(3)
C1AA 0.081(4) 0.059(3) 0.080(4) -0.012(3) 0.001(3) -0.017(3)
C3 0.100(4) 0.055(3) 0.060(3) 0.005(2) 0.003(3) -0.032(3)
C3AA 0.092(4) 0.066(3) 0.082(4) 0.018(3) -0.031(3) -0.023(3)
S4AA 0.048(3) 0.019(2) 0.040(3) 0.0054(17) -0.0097(18) -0.0033(16)
C2 0.056(4) 0.018(3) 0.056(4) 0.015(3) -0.026(3) -0.005(2)

loop_
_atom_type_symbol
_atom_type_description
_atom_type_scat_dispersion_real
_atom_type_scat_dispersion_imag
_atom_type_scat_source
C C 0.0033 0.0016 'International Tables Vol C Tables 4.2.6.8 and 6.1.1.4'
H H 0.0000 0.0000 'International Tables Vol C Tables 4.2.6.8 and 6.1.1.4'
Ag Ag -0.8971 1.1015 'International Tables Vol C Tables 4.2.6.8 and 6.1.1.4'
F F 0.0171 0.0103 'International Tables Vol C Tables 4.2.6.8 and 6.1.1.4'
N N 0.0061 0.0033 'International Tables Vol C Tables 4.2.6.8 and 6.1.1.4'
O O 0.0106 0.0060 'International Tables Vol C Tables 4.2.6.8 and 6.1.1.4'
P P 0.1023 0.0942 'International Tables Vol C Tables 4.2.6.8 and 6.1.1.4'
S S 0.1246 0.1234 'International Tables Vol C Tables 4.2.6.8 and 6.1.1.4'

loop_
_geom_angle_atom_site_label_1
_geom_angle_atom_site_label_2
_geom_angle_atom_site_label_3
_geom_angle
_geom_angle_site_symmetry_1
_geom_angle_site_symmetry_3
_geom_angle_publ_flag
P005 Ag01 P007 145.79(3) . . ?
P005 Ag01 P009 67.99(3) . . ?
P006 Ag01 P005 129.93(3) . . ?
P006 Ag01 P007 67.90(3) . . ?
P006 Ag01 P009 128.48(3) . . ?
P009 Ag01 P007 128.32(3) . . ?
P003 Ag02 P00B 137.77(3) . . ?
P004 Ag02 P003 68.73(3) . . ?
P004 Ag02 P00B 128.57(3) . . ?
P008 Ag02 P003 133.11(3) . . ?
P008 Ag02 P004 132.15(3) . . ?
P008 Ag02 P00B 68.75(3) . . ?
N00M P003 Ag02 90.21(8) . . ?
N00M P003 C00P 106.54(13) . . ?
N00M P003 C01G 106.37(13) . . ?
C00P P003 Ag02 121.26(11) . . ?
C01G P003 Ag02 122.10(10) . . ?
C01G P003 C00P 106.60(14) . . ?
N00M P004 Ag02 90.32(8) . . ?
N00M P004 C00W 107.50(14) . . ?
N00M P004 C01E 106.60(13) . . ?
C00W P004 Ag02 120.46(11) . . ?
C00W P004 C01E 105.36(15) . . ?
C01E P004 Ag02 123.43(10) . . ?
C00L P005 Ag01 125.44(11) . . ?
C00L P005 C00Z 104.37(15) . . ?
C00Z P005 Ag01 119.41(11) . . ?
N018 P005 Ag01 90.98(9) . . ?
N018 P005 C00L 105.47(14) . . ?
N018 P005 C00Z 108.10(14) . . ?
C00S P006 Ag01 116.44(10) . . ?
C00S P006 C01Y 105.63(15) . . ?
N017 P006 Ag01 92.05(9) . . ?
N017 P006 C00S 107.92(14) . . ?
N017 P006 C01Y 107.11(14) . . ?
C01Y P006 Ag01 125.28(11) . . ?
N017 P007 Ag01 89.51(9) . . ?
N017 P007 C01B 102.98(14) . . ?
N017 P007 C03H 107.73(14) . . ?
C01B P007 Ag01 135.08(11) . . ?
C01B P007 C03H 105.17(15) . . ?
C03H P007 Ag01 111.74(10) . . ?
N00J P008 Ag02 92.37(9) . . ?
N00J P008 C00T 107.62(14) . . ?
N00J P008 C01I 108.71(13) . . ?
C00T P008 Ag02 122.13(11) . . ?
C00T P008 C01I 107.05(15) . . ?
C01I P008 Ag02 116.94(10) . . ?
C014 P009 Ag01 118.83(11) . . ?
C014 P009 C019 106.02(14) . . ?
N018 P009 Ag01 91.06(9) . . ?
N018 P009 C014 108.46(14) . . ?
N018 P009 C019 105.17(13) . . ?
C019 P009 Ag01 124.17(10) . . ?
C00V S00A C02H 103.26(17) . . ?
N00J P00B Ag02 88.89(9) . . ?
N00J P00B C00O 108.32(14) . . ?
N00J P00B C033 108.21(14) . . ?
C00O P00B Ag02 116.47(11) . . ?
C033 P00B Ag02 129.88(11) . . ?
C033 P00B C00O 102.51(15) . . ?
C01C S00C C04C 103.93(17) . . ?
F00I P00D F015 178.46(14) . . ?
F00K P00D F00I 89.86(13) . . ?
F00K P00D F012 90.33(13) . . ?
F00K P00D F015 88.61(13) . . ?
F00K P00D F1 89.34(12) . . ?
F00Q P00D F00I 91.18(15) . . ?
F00Q P00D F00K 178.93(17) . . ?
F00Q P00D F012 89.44(14) . . ?
F00Q P00D F015 90.36(15) . . ?
F00Q P00D F1 90.90(14) . . ?
F012 P00D F00I 89.43(13) . . ?
F012 P00D F015 90.60(13) . . ?
F012 P00D F1 179.66(15) . . ?
F1 P00D F00I 90.52(13) . . ?
F1 P00D F015 89.45(13) . . ?
C02V S00E C037 103.17(17) . . ?
C041 S00F C2 103.5(3) . . ?
F00U P00G F01U 88.91(19) . . ?
F013 P00G F00U 178.62(19) . . ?
F013 P00G F01U 89.80(17) . . ?
F01V P00G F00U 90.7(2) . . ?
F01V P00G F013 90.52(18) . . ?
F01V P00G F01U 176.6(2) . . ?
F01V P00G F028 88.7(2) . . ?
F01V P00G F032 93.5(2) . . ?
F028 P00G F00U 88.52(17) . . ?
F028 P00G F013 90.96(16) . . ?
F028 P00G F01U 87.9(2) . . ?
F032 P00G F00U 90.94(17) . . ?
F032 P00G F013 89.53(17) . . ?
F032 P00G F01U 89.9(2) . . ?
F032 P00G F028 177.8(2) . . ?
P008 N00J P00B 109.79(13) . . ?
C01X N00J P008 123.8(2) . . ?
C01X N00J P00B 125.4(2) . . ?
C023 C00L P005 124.2(3) . . ?
C03Z C00L P005 116.9(3) . . ?
C03Z C00L C023 118.8(3) . . ?
P003 N00M P004 110.18(13) . . ?
C01Q N00M P003 124.6(2) . . ?
C01Q N00M P004 124.7(2) . . ?
C01R C00N N018 121.6(3) . . ?
C01R C00N C02G 117.9(3) . . ?
C02G C00N N018 120.4(3) . . ?
C010 C00O P00B 118.9(3) . . ?
C010 C00O C02U 117.6(3) . . ?
C02U C00O P00B 123.4(3) . . ?
C00X C00P P003 124.4(3) . . ?
C4 C00P P003 116.5(3) . . ?
C4 C00P C00X 119.1(3) . . ?
C00Y C00R H00R 119.9 . . ?
C01C C00R H00R 119.9 . . ?
C01C C00R C00Y 120.1(3) . . ?
C02J C00S P006 117.3(2) . . ?
C02M C00S P006 123.7(3) . . ?
C02M C00S C02J 118.7(3) . . ?
C021 C00T P008 116.4(3) . . ?
C02E C00T P008 124.3(3) . . ?
C02E C00T C021 119.2(3) . . ?
C030 C00V S00A 116.7(3) . . ?
C03B C00V S00A 124.8(3) . . ?
C03B C00V C030 118.6(3) . . ?
C03G C00W P004 122.1(3) . . ?
C03G C00W C03N 119.7(3) . . ?
C03N C00W P004 117.5(3) . . ?
C00P C00X H00X 119.8 . . ?
C02A C00X C00P 120.3(3) . . ?
C02A C00X H00X 119.8 . . ?
C00R C00Y H00Y 119.9 . . ?
C01Q C00Y C00R 120.3(3) . . ?
C01Q C00Y H00Y 119.9 . . ?
C02C C00Z P005 115.3(3) . . ?
C02C C00Z C1 118.9(3) . . ?
C1 C00Z P005 125.8(3) . . ?
C00O C010 H010 119.0 . . ?
C03V C010 C00O 122.0(4) . . ?
C03V C010 H010 119.0 . . ?
C02C C011 H011 119.7 . . ?
C02P C011 H011 119.7 . . ?
C02P C011 C02C 120.6(4) . . ?
C02Q C014 P009 125.5(2) . . ?
C8 C014 P009 115.4(2) . . ?
C8 C014 C02Q 119.1(3) . . ?
C019 C016 H016 119.4 . . ?
C027 C016 H016 119.4 . . ?
C027 C016 C019 121.1(3) . . ?
P006 N017 P007 110.53(14) . . ?
C026 N017 P006 125.0(2) . . ?
C026 N017 P007 124.4(2) . . ?
P009 N018 P005 109.69(13) . . ?
C00N N018 P005 126.6(2) . . ?
C00N N018 P009 122.7(2) . . ?
C016 C019 P009 117.6(2) . . ?
C01N C019 P009 123.8(2) . . ?
C01N C019 C016 118.2(3) . . ?
C01J C01A H01A 119.7 . . ?
C01J C01A C01N 120.7(3) . . ?
C01N C01A H01A 119.7 . . ?
C01K C01B P007 116.8(2) . . ?
C046 C01B P007 123.8(3) . . ?
C046 C01B C01K 119.1(3) . . ?
C00R C01C S00C 124.3(3) . . ?
C00R C01C C022 119.5(3) . . ?
C022 C01C S00C 116.2(2) . . ?
C01L C01D H01D 120.2 . . ?
C01L C01D C01S 119.7(4) . . ?
C01S C01D H01D 120.2 . . ?
C02I C01E P004 116.9(3) . . ?
C02I C01E C03D 118.7(3) . . ?
C03D C01E P004 124.3(3) . . ?
C025 C01F H01F 119.9 . . ?
C025 C01F C02K 120.1(3) . . ?
C02K C01F H01F 119.9 . . ?
C01M C01G P003 124.9(2) . . ?
C01M C01G C025 118.9(3) . . ?
C025 C01G P003 115.6(2) . . ?
C01R C01H H01H 119.1 . . ?
C01R C01H C02V 121.8(3) . . ?
C02V C01H H01H 119.1 . . ?
C029 C01I P008 118.0(2) . . ?
C02X C01I P008 121.8(3) . . ?
C02X C01I C029 118.6(3) . . ?
C01A C01J H01J 120.4 . . ?
C01A C01J C027 119.2(3) . . ?
C027 C01J H01J 120.4 . . ?
C01B C01K H01K 119.8 . . ?
C02Y C01K C01B 120.4(3) . . ?
C02Y C01K H01K 119.8 . . ?
C01D C01L H01L 119.8 . . ?
C043 C01L C01D 120.3(4) . . ?
C043 C01L H01L 119.8 . . ?
C01G C01M H01M 119.9 . . ?
C01G C01M C02D 120.1(3) . . ?
C02D C01M H01M 119.9 . . ?
C019 C01N C01A 120.5(3) . . ?
C019 C01N H01N 119.7 . . ?
C01A C01N H01N 119.7 . . ?
C01X C01O H01O 119.7 . . ?
C030 C01O H01O 119.7 . . ?
C030 C01O C01X 120.6(3) . . ?
C02G C01P H01P 119.7 . . ?
C02V C01P H01P 119.7 . . ?
C02V C01P C02G 120.7(3) . . ?
C00Y C01Q N00M 120.2(3) . . ?
C01T C01Q N00M 120.3(3) . . ?
C01T C01Q C00Y 119.6(3) . . ?
C00N C01R H01R 119.8 . . ?
C01H C01R C00N 120.5(3) . . ?
C01H C01R H01R 119.8 . . ?
C01D C01S H01S 119.8 . . ?
C03H C01S C01D 120.4(4) . . ?
C03H C01S H01S 119.8 . . ?
C01Q C01T H01T 120.1 . . ?
C01Q C01T C022 119.7(3) . . ?
C022 C01T H01T 120.1 . . ?
C03F C01W H01W 120.1 . . ?
C03F C01W C04F 119.7(3) . . ?
C04F C01W H01W 120.1 . . ?
C01O C01X N00J 120.9(3) . . ?
C01O C01X C02O 118.7(3) . . ?
C02O C01X N00J 120.4(3) . . ?
C02N C01Y P006 124.7(3) . . ?
C02R C01Y P006 116.4(2) . . ?
C02R C01Y C02N 118.9(3) . . ?
C023 C01Z H01Z 119.7 . . ?
C03W C01Z H01Z 119.7 . . ?
C03W C01Z C023 120.7(4) . . ?
C3 O020 C02S 113.1(4) . . ?
C00T C021 H021 119.8 . . ?
C036 C021 C00T 120.4(4) . . ?
C036 C021 H021 119.8 . . ?
C01C C022 H022 119.7 . . ?
C01T C022 C01C 120.7(3) . . ?
C01T C022 H022 119.7 . . ?
C00L C023 H023 120.0 . . ?
C01Z C023 C00L 120.0(4) . . ?
C01Z C023 H023 120.0 . . ?
C02R C024 H024 120.3 . . ?
C03P C024 H024 120.3 . . ?
C03P C024 C02R 119.4(3) . . ?
C01F C025 C01G 120.7(3) . . ?
C01F C025 H025 119.7 . . ?
C01G C025 H025 119.7 . . ?
N017 C026 C5 109.4(6) . . ?
C02L C026 N017 118.4(3) . . ?
C03S C026 N017 125.9(4) . . ?
C03S C026 C02L 115.7(4) . . ?
C3BA C026 N017 125.5(10) . . ?
C3BA C026 C5 124.2(12) . . ?
C016 C027 C01J 120.2(3) . . ?
C016 C027 H027 119.9 . . ?
C01J C027 H027 119.9 . . ?
C01I C029 H029 119.7 . . ?
C03F C029 C01I 120.6(3) . . ?
C03F C029 H029 119.7 . . ?
C00X C02A H02A 120.1 . . ?
C038 C02A C00X 119.9(4) . . ?
C038 C02A H02A 120.1 . . ?
C02Q C02B H02B 120.1 . . ?
C034 C02B H02B 120.1 . . ?
C034 C02B C02Q 119.8(3) . . ?
C00Z C02C H02C 119.9 . . ?
C011 C02C C00Z 120.2(4) . . ?
C011 C02C H02C 119.9 . . ?
C01M C02D H02D 119.7 . . ?
C02K C02D C01M 120.6(3) . . ?
C02K C02D H02D 119.7 . . ?
C00T C02E H02E 120.1 . . ?
C03L C02E C00T 119.7(4) . . ?
C03L C02E H02E 120.1 . . ?
C02W C02F H02F 120.6 . . ?
C02W C02F C031 118.9(4) . . ?
C031 C02F H02F 120.6 . . ?
C00N C02G H02G 119.3 . . ?
C01P C02G C00N 121.4(3) . . ?
C01P C02G H02G 119.3 . . ?
S00A C02H H02H 109.5 . . ?
S00A C02H H02I 109.5 . . ?
S00A C02H H02K 109.5 . . ?
H02H C02H H02I 109.5 . . ?
H02H C02H H02K 109.5 . . ?
H02I C02H H02K 109.5 . . ?
C01E C02I H02O 119.8 . . ?
C01E C02I C02W 120.4(3) . . ?
C02W C02I H02O 119.8 . . ?
C00S C02J H02J 119.3 . . ?
C03E C02J C00S 121.4(3) . . ?
C03E C02J H02J 119.3 . . ?
C01F C02K H02S 120.2 . . ?
C02D C02K C01F 119.6(3) . . ?
C02D C02K H02S 120.2 . . ?
C026 C02L H02L 119.5 . . ?
C04H C02L C026 120.9(5) . . ?
C04H C02L H02L 119.5 . . ?
C00S C02M H02M 120.0 . . ?
C00S C02M C049 120.0(3) . . ?
C049 C02M H02M 120.0 . . ?
C01Y C02N H02N 120.1 . . ?
C04B C02N C01Y 119.9(3) . . ?
C04B C02N H02N 120.1 . . ?
C01X C02O H02T 119.7 . . ?
C03B C02O C01X 120.5(3) . . ?
C03B C02O H02T 119.7 . . ?
C011 C02P H02P 120.2 . . ?
C044 C02P C011 119.5(4) . . ?
C044 C02P H02P 120.2 . . ?
C014 C02Q H02Q 120.1 . . ?
C02B C02Q C014 119.7(3) . . ?
C02B C02Q H02Q 120.1 . . ?
C01Y C02R H02R 119.5 . . ?
C024 C02R C01Y 121.0(3) . . ?
C024 C02R H02R 119.5 . . ?
O020 C02S H02 109.9 . . ?
O020 C02S H 109.9 . . ?
O020 C02S C1AA 109.1(4) . . ?
H02 C02S H 108.3 . . ?
C1AA C02S H02 109.9 . . ?
C1AA C02S H 109.9 . . ?
C039 C02T H02U 120.1 . . ?
C03I C02T H02U 120.1 . . ?
C03I C02T C039 119.8(4) . . ?
C00O C02U H02V 119.8 . . ?
C00O C02U C10 120.4(4) . . ?
C10 C02U H02V 119.8 . . ?
C01H C02V S00E 117.0(3) . . ?
C01P C02V S00E 125.3(3) . . ?
C01P C02V C01H 117.7(3) . . ?
C02F C02W C02I 120.6(4) . . ?
C02F C02W H02W 119.7 . . ?
C02I C02W H02W 119.7 . . ?
C01I C02X H02X 119.9 . . ?
C04F C02X C01I 120.1(3) . . ?
C04F C02X H02X 119.9 . . ?
C01K C02Y H02Y 120.0 . . ?
C040 C02Y C01K 120.0(4) . . ?
C040 C02Y H02Y 120.0 . . ?
C03E C02Z H02Z 120.0 . . ?
C049 C02Z H02Z 120.0 . . ?
C049 C02Z C03E 119.9(4) . . ?
C00V C030 H030 119.5 . . ?
C01O C030 C00V 120.9(3) . . ?
C01O C030 H030 119.5 . . ?
C02F C031 H031 119.6 . . ?
C02F C031 C03D 120.8(4) . . ?
C03D C031 H031 119.6 . . ?
C03A C033 P00B 125.8(3) . . ?
C03M C033 P00B 116.1(2) . . ?
C03M C033 C03A 118.0(3) . . ?
C02B C034 H034 119.6 . . ?
C0AA C034 C02B 120.9(4) . . ?
C0AA C034 H034 119.6 . . ?
C021 C036 H036 120.1 . . ?
C04E C036 C021 119.8(4) . . ?
C04E C036 H036 120.1 . . ?
S00E C037 H03A 109.5 . . ?
S00E C037 H03B 109.5 . . ?
S00E C037 H03C 109.5 . . ?
H03A C037 H03B 109.5 . . ?
H03A C037 H03C 109.5 . . ?
H03B C037 H03C 109.5 . . ?
C02A C038 H038 119.7 . . ?
C9 C038 C02A 120.5(3) . . ?
C9 C038 H038 119.7 . . ?
C02T C039 H039 119.8 . . ?
C03N C039 C02T 120.3(4) . . ?
C03N C039 H039 119.8 . . ?
C033 C03A H03D 119.8 . . ?
C03C C03A C033 120.4(3) . . ?
C03C C03A H03D 119.8 . . ?
C00V C03B C02O 120.6(3) . . ?
C00V C03B H03F 119.7 . . ?
C02O C03B H03F 119.7 . . ?
C03A C03C H03G 119.7 . . ?
C03R C03C C03A 120.6(3) . . ?
C03R C03C H03G 119.7 . . ?
C01E C03D C031 120.6(4) . . ?
C01E C03D H03H 119.7 . . ?
C031 C03D H03H 119.7 . . ?
C02J C03E C02Z 119.2(4) . . ?
C02J C03E H03E 120.4 . . ?
C02Z C03E H03E 120.4 . . ?
C01W C03F C029 120.3(4) . . ?
C01W C03F H03I 119.8 . . ?
C029 C03F H03I 119.8 . . ?
C00W C03G H03J 120.0 . . ?
C00W C03G C03I 120.1(3) . . ?
C03I C03G H03J 120.0 . . ?
C01S C03H P007 119.4(3) . . ?
C01S C03H C03T 118.9(3) . . ?
C03T C03H P007 120.8(3) . . ?
C02T C03I C03G 120.4(4) . . ?
C02T C03I H03K 119.8 . . ?
C03G C03I H03K 119.8 . . ?
C02E C03L H03L 119.9 . . ?
C04E C03L C02E 120.2(4) . . ?
C04E C03L H03L 119.9 . . ?
C033 C03M H03M 119.4 . . ?
C03O C03M C033 121.3(3) . . ?
C03O C03M H03M 119.4 . . ?
C00W C03N H03N 120.1 . . ?
C039 C03N C00W 119.7(4) . . ?
C039 C03N H03N 120.1 . . ?
C03M C03O H03O 119.9 . . ?
C03R C03O C03M 120.1(4) . . ?
C03R C03O H03O 119.9 . . ?
C024 C03P H03P 119.6 . . ?
C024 C03P C04B 120.7(3) . . ?
C04B C03P H03P 119.6 . . ?
C03W C03Q H03Q 119.7 . . ?
C03Z C03Q H03Q 119.7 . . ?
C03Z C03Q C03W 120.5(4) . . ?
C03C C03R H03R 120.2 . . ?
C03O C03R C03C 119.6(4) . . ?
C03O C03R H03R 120.2 . . ?
C026 C03S H03S 118.5 . . ?
C026 C03S C047 123.0(5) . . ?
C047 C03S H03S 118.5 . . ?
C03H C03T H03T 120.0 . . ?
C043 C03T C03H 120.0(3) . . ?
C043 C03T H03T 120.0 . . ?
C010 C03V H03V 120.1 . . ?
C042 C03V C010 119.8(4) . . ?
C042 C03V H03V 120.1 . . ?
C01Z C03W C03Q 119.5(4) . . ?
C01Z C03W H03W 120.3 . . ?
C03Q C03W H03W 120.3 . . ?
C00L C03Z H03Z 119.7 . . ?
C03Q C03Z C00L 120.5(4) . . ?
C03Q C03Z H03Z 119.7 . . ?
C02Y C040 H040 119.7 . . ?
C02Y C040 C04D 120.6(4) . . ?
C04D C040 H040 119.7 . . ?
C047 C041 S00F 125.3(5) . . ?
C04H C041 S00F 116.3(4) . . ?
C04H C041 C047 118.3(4) . . ?
C03V C042 H042 120.2 . . ?
C03V C042 C10 119.7(4) . . ?
C10 C042 H042 120.2 . . ?
C01L C043 C03T 120.6(4) . . ?
C01L C043 H043 119.7 . . ?
C03T C043 H043 119.7 . . ?
C02P C044 H044 119.7 . . ?
C02P C044 C1 120.5(4) . . ?
C1 C044 H044 119.7 . . ?
C01B C046 H046 119.8 . . ?
C01B C046 C04D 120.5(4) . . ?
C04D C046 H046 119.8 . . ?
C03S C047 H047 119.7 . . ?
C041 C047 C03S 120.6(5) . . ?
C041 C047 H047 119.7 . . ?
C02M C049 H049 119.7 . . ?
C02Z C049 C02M 120.7(3) . . ?
C02Z C049 H049 119.7 . . ?
C02N C04B C03P 120.0(3) . . ?
C02N C04B H04B 120.0 . . ?
C03P C04B H04B 120.0 . . ?
S00C C04C H04A 109.5 . . ?
S00C C04C H04C 109.5 . . ?
S00C C04C H04E 109.5 . . ?
H04A C04C H04C 109.5 . . ?
H04A C04C H04E 109.5 . . ?
H04C C04C H04E 109.5 . . ?
C040 C04D C046 119.3(4) . . ?
C040 C04D H04D 120.3 . . ?
C046 C04D H04D 120.3 . . ?
C036 C04E H04F 119.7 . . ?
C03L C04E C036 120.6(4) . . ?
C03L C04E H04F 119.7 . . ?
C01W C04F C02X 120.5(3) . . ?
C01W C04F H04G 119.7 . . ?
C02X C04F H04G 119.7 . . ?
C02L C04H C041 121.4(5) . . ?
C02L C04H H04H 119.3 . . ?
C041 C04H H04H 119.3 . . ?
C014 C8 H8 119.6 . . ?
C0AA C8 C014 120.8(4) . . ?
C0AA C8 H8 119.6 . . ?
C02U C10 H10 119.8 . . ?
C042 C10 C02U 120.4(4) . . ?
C042 C10 H10 119.8 . . ?
C00P C4 H4 119.9 . . ?
C9 C4 C00P 120.3(4) . . ?
C9 C4 H4 119.9 . . ?
C038 C9 C4 119.9(4) . . ?
C038 C9 H9 120.1 . . ?
C4 C9 H9 120.1 . . ?
C00Z C1 C044 120.3(3) . . ?
C00Z C1 H1 119.9 . . ?
C044 C1 H1 119.9 . . ?
C034 C0AA C8 119.6(4) . . ?
C034 C0AA H0AA 120.2 . . ?
C8 C0AA H0AA 120.2 . . ?
C02S C1AA H1AA 109.5 . . ?
C02S C1AA H1AB 109.5 . . ?
C02S C1AA H1AC 109.5 . . ?
H1AA C1AA H1AB 109.5 . . ?
H1AA C1AA H1AC 109.5 . . ?
H1AB C1AA H1AC 109.5 . . ?
O020 C3 H3A 109.7 . . ?
O020 C3 H3B 109.7 . . ?
O020 C3 C3AA 109.7(4) . . ?
H3A C3 H3B 108.2 . . ?
C3AA C3 H3A 109.7 . . ?
C3AA C3 H3B 109.7 . . ?
C3 C3AA H3AA 109.5 . . ?
C3 C3AA H3AB 109.5 . . ?
C3 C3AA H3AC 109.5 . . ?
H3AA C3AA H3AB 109.5 . . ?
H3AA C3AA H3AC 109.5 . . ?
H3AB C3AA H3AC 109.5 . . ?
C4AA S4AA C1BA 99.9(12) . . ?
S00F C2 H2A 109.5 . . ?
S00F C2 H2B 109.5 . . ?
S00F C2 H2C 109.5 . . ?
H2A C2 H2B 109.5 . . ?
H2A C2 H2C 109.5 . . ?
H2B C2 H2C 109.5 . . ?
C1BA C2BA H2BA 120.4 . . ?
C1BA C2BA C3BA 119.1(17) . . ?
C3BA C2BA H2BA 120.4 . . ?
C2BA C1BA S4AA 126.8(17) . . ?
C2BA C1BA C0BA 121.9(16) . . ?
C0BA C1BA S4AA 111.3(13) . . ?
C1BA C0BA H0BA 121.2 . . ?
C1BA C0BA C5 117.7(15) . . ?
C5 C0BA H0BA 121.2 . . ?
C026 C5 H5 122.6 . . ?
C0BA C5 C026 114.9(12) . . ?
C0BA C5 H5 122.6 . . ?
C026 C3BA C2BA 121.4(18) . . ?
C026 C3BA H3BA 119.3 . . ?
C2BA C3BA H3BA 119.3 . . ?
S4AA C4AA H4AA 109.5 . . ?
S4AA C4AA H4AB 109.5 . . ?
S4AA C4AA H4AC 109.5 . . ?
H4AA C4AA H4AB 109.5 . . ?
H4AA C4AA H4AC 109.5 . . ?
H4AB C4AA H4AC 109.5 . . ?

loop_
_geom_bond_atom_site_label_1
_geom_bond_atom_site_label_2
_geom_bond_distance
_geom_bond_site_symmetry_2
_geom_bond_publ_flag
Ag01 P005 2.5168(9) . ?
Ag01 P006 2.4857(8) . ?
Ag01 P007 2.5585(9) . ?
Ag01 P009 2.5223(8) . ?
Ag02 P003 2.5014(8) . ?
Ag02 P004 2.4954(8) . ?
Ag02 P008 2.4546(8) . ?
Ag02 P00B 2.5477(9) . ?
P003 N00M 1.718(2) . ?
P003 C00P 1.821(3) . ?
P003 C01G 1.817(3) . ?
P004 N00M 1.722(3) . ?
P004 C00W 1.804(3) . ?
P004 C01E 1.821(3) . ?
P005 C00L 1.808(3) . ?
P005 C00Z 1.818(3) . ?
P005 N018 1.729(3) . ?
P006 C00S 1.813(3) . ?
P006 N017 1.713(3) . ?
P006 C01Y 1.815(3) . ?
P007 N017 1.716(3) . ?
P007 C01B 1.815(3) . ?
P007 C03H 1.828(3) . ?
P008 N00J 1.719(3) . ?
P008 C00T 1.814(3) . ?
P008 C01I 1.815(3) . ?
P009 C014 1.812(3) . ?
P009 N018 1.717(2) . ?
P009 C019 1.819(3) . ?
S00A C00V 1.767(3) . ?
S00A C02H 1.800(4) . ?
P00B N00J 1.735(3) . ?
P00B C00O 1.823(3) . ?
P00B C033 1.820(3) . ?
S00C C01C 1.765(3) . ?
S00C C04C 1.793(4) . ?
P00D F00I 1.604(2) . ?
P00D F00K 1.594(2) . ?
P00D F00Q 1.591(2) . ?
P00D F012 1.600(2) . ?
P00D F015 1.605(2) . ?
P00D F1 1.600(2) . ?
S00E C02V 1.755(3) . ?
S00E C037 1.792(4) . ?
S00F C041 1.764(5) . ?
S00F C2 1.796(6) . ?
P00G F00U 1.597(3) . ?
P00G F013 1.590(3) . ?
P00G F01U 1.603(3) . ?
P00G F01V 1.555(3) . ?
P00G F028 1.588(3) . ?
P00G F032 1.578(3) . ?
N00J C01X 1.435(4) . ?
C00L C023 1.390(5) . ?
C00L C03Z 1.388(5) . ?
N00M C01Q 1.449(3) . ?
C00N N018 1.445(4) . ?
C00N C01R 1.396(4) . ?
C00N C02G 1.399(4) . ?
C00O C010 1.374(5) . ?
C00O C02U 1.379(5) . ?
C00P C00X 1.399(4) . ?
C00P C4 1.394(5) . ?
C00R H00R 0.9500 . ?
C00R C00Y 1.396(4) . ?
C00R C01C 1.377(5) . ?
C00S C02J 1.390(5) . ?
C00S C02M 1.386(5) . ?
C00T C021 1.395(5) . ?
C00T C02E 1.392(5) . ?
C00V C030 1.397(5) . ?
C00V C03B 1.382(5) . ?
C00W C03G 1.383(5) . ?
C00W C03N 1.396(5) . ?
C00X H00X 0.9500 . ?
C00X C02A 1.385(5) . ?
C00Y H00Y 0.9500 . ?
C00Y C01Q 1.393(4) . ?
C00Z C02C 1.387(5) . ?
C00Z C1 1.387(5) . ?
C010 H010 0.9500 . ?
C010 C03V 1.373(5) . ?
C011 H011 0.9500 . ?
C011 C02C 1.386(5) . ?
C011 C02P 1.379(6) . ?
C014 C02Q 1.393(4) . ?
C014 C8 1.385(5) . ?
C016 H016 0.9500 . ?
C016 C019 1.403(4) . ?
C016 C027 1.381(5) . ?
N017 C026 1.455(4) . ?
C019 C01N 1.390(4) . ?
C01A H01A 0.9500 . ?
C01A C01J 1.387(5) . ?
C01A C01N 1.390(5) . ?
C01B C01K 1.391(5) . ?
C01B C046 1.384(5) . ?
C01C C022 1.393(5) . ?
C01D H01D 0.9500 . ?
C01D C01L 1.383(6) . ?
C01D C01S 1.395(5) . ?
C01E C02I 1.379(5) . ?
C01E C03D 1.384(5) . ?
C01F H01F 0.9500 . ?
C01F C025 1.374(5) . ?
C01F C02K 1.391(5) . ?
C01G C01M 1.389(4) . ?
C01G C025 1.403(4) . ?
C01H H01H 0.9500 . ?
C01H C01R 1.385(4) . ?
C01H C02V 1.402(5) . ?
C01I C029 1.398(5) . ?
C01I C02X 1.390(4) . ?
C01J H01J 0.9500 . ?
C01J C027 1.387(5) . ?
C01K H01K 0.9500 . ?
C01K C02Y 1.376(5) . ?
C01L H01L 0.9500 . ?
C01L C043 1.364(6) . ?
C01M H01M 0.9500 . ?
C01M C02D 1.388(5) . ?
C01N H01N 0.9500 . ?
C01O H01O 0.9500 . ?
C01O C01X 1.389(4) . ?
C01O C030 1.378(4) . ?
C01P H01P 0.9500 . ?
C01P C02G 1.392(4) . ?
C01P C02V 1.391(5) . ?
C01Q C01T 1.386(4) . ?
C01R H01R 0.9500 . ?
C01S H01S 0.9500 . ?
C01S C03H 1.390(5) . ?
C01T H01T 0.9500 . ?
C01T C022 1.390(4) . ?
C01W H01W 0.9500 . ?
C01W C03F 1.373(5) . ?
C01W C04F 1.382(5) . ?
C01X C02O 1.392(4) . ?
C01Y C02N 1.396(4) . ?
C01Y C02R 1.395(4) . ?
C01Z H01Z 0.9500 . ?
C01Z C023 1.387(5) . ?
C01Z C03W 1.371(6) . ?
O020 C02S 1.415(5) . ?
O020 C3 1.414(5) . ?
C021 H021 0.9500 . ?
C021 C036 1.378(5) . ?
C022 H022 0.9500 . ?
C023 H023 0.9500 . ?
C024 H024 0.9500 . ?
C024 C02R 1.382(5) . ?
C024 C03P 1.367(5) . ?
C025 H025 0.9500 . ?
C026 C02L 1.453(7) . ?
C026 C03S 1.344(6) . ?
C026 C5 1.501(16) . ?
C026 C3BA 1.17(2) . ?
C027 H027 0.9500 . ?
C029 H029 0.9500 . ?
C029 C03F 1.382(5) . ?
C02A H02A 0.9500 . ?
C02A C038 1.383(6) . ?
C02B H02B 0.9500 . ?
C02B C02Q 1.385(5) . ?
C02B C034 1.380(6) . ?
C02C H02C 0.9500 . ?
C02D H02D 0.9500 . ?
C02D C02K 1.383(5) . ?
C02E H02E 0.9500 . ?
C02E C03L 1.388(5) . ?
C02F H02F 0.9500 . ?
C02F C02W 1.371(6) . ?
C02F C031 1.381(6) . ?
C02G H02G 0.9500 . ?
C02H H02H 0.9800 . ?
C02H H02I 0.9800 . ?
C02H H02K 0.9800 . ?
C02I H02O 0.9500 . ?
C02I C02W 1.401(5) . ?
C02J H02J 0.9500 . ?
C02J C03E 1.378(5) . ?
C02K H02S 0.9500 . ?
C02L H02L 0.9500 . ?
C02L C04H 1.366(7) . ?
C02M H02M 0.9500 . ?
C02M C049 1.392(5) . ?
C02N H02N 0.9500 . ?
C02N C04B 1.381(5) . ?
C02O H02T 0.9500 . ?
C02O C03B 1.392(4) . ?
C02P H02P 0.9500 . ?
C02P C044 1.368(6) . ?
C02Q H02Q 0.9500 . ?
C02R H02R 0.9500 . ?
C02S H02 0.9900 . ?
C02S H 0.9900 . ?
C02S C1AA 1.507(6) . ?
C02T H02U 0.9500 . ?
C02T C039 1.384(6) . ?
C02T C03I 1.380(6) . ?
C02U H02V 0.9500 . ?
C02U C10 1.393(6) . ?
C02W H02W 0.9500 . ?
C02X H02X 0.9500 . ?
C02X C04F 1.388(5) . ?
C02Y H02Y 0.9500 . ?
C02Y C040 1.373(6) . ?
C02Z H02Z 0.9500 . ?
C02Z C03E 1.394(5) . ?
C02Z C049 1.369(5) . ?
C030 H030 0.9500 . ?
C031 H031 0.9500 . ?
C031 C03D 1.384(6) . ?
C033 C03A 1.400(4) . ?
C033 C03M 1.389(5) . ?
C034 H034 0.9500 . ?
C034 C0AA 1.364(6) . ?
C036 H036 0.9500 . ?
C036 C04E 1.378(6) . ?
C037 H03A 0.9800 . ?
C037 H03B 0.9800 . ?
C037 H03C 0.9800 . ?
C038 H038 0.9500 . ?
C038 C9 1.381(6) . ?
C039 H039 0.9500 . ?
C039 C03N 1.383(5) . ?
C03A H03D 0.9500 . ?
C03A C03C 1.381(5) . ?
C03B H03F 0.9500 . ?
C03C H03G 0.9500 . ?
C03C C03R 1.380(5) . ?
C03D H03H 0.9500 . ?
C03E H03E 0.9500 . ?
C03F H03I 0.9500 . ?
C03G H03J 0.9500 . ?
C03G C03I 1.383(5) . ?
C03H C03T 1.394(5) . ?
C03I H03K 0.9500 . ?
C03L H03L 0.9500 . ?
C03L C04E 1.371(6) . ?
C03M H03M 0.9500 . ?
C03M C03O 1.379(5) . ?
C03N H03N 0.9500 . ?
C03O H03O 0.9500 . ?
C03O C03R 1.378(5) . ?
C03P H03P 0.9500 . ?
C03P C04B 1.395(5) . ?
C03Q H03Q 0.9500 . ?
C03Q C03W 1.378(6) . ?
C03Q C03Z 1.375(6) . ?
C03R H03R 0.9500 . ?
C03S H03S 0.9500 . ?
C03S C047 1.395(8) . ?
C03T H03T 0.9500 . ?
C03T C043 1.389(5) . ?
C03V H03V 0.9500 . ?
C03V C042 1.361(6) . ?
C03W H03W 0.9500 . ?
C03Z H03Z 0.9500 . ?
C040 H040 0.9500 . ?
C040 C04D 1.383(6) . ?
C041 C047 1.378(7) . ?
C041 C04H 1.374(8) . ?
C042 H042 0.9500 . ?
C042 C10 1.362(7) . ?
C043 H043 0.9500 . ?
C044 H044 0.9500 . ?
C044 C1 1.391(5) . ?
C046 H046 0.9500 . ?
C046 C04D 1.387(5) . ?
C047 H047 0.9500 . ?
C049 H049 0.9500 . ?
C04B H04B 0.9500 . ?
C04C H04A 0.9800 . ?
C04C H04C 0.9800 . ?
C04C H04E 0.9800 . ?
C04D H04D 0.9500 . ?
C04E H04F 0.9500 . ?
C04F H04G 0.9500 . ?
C04H H04H 0.9500 . ?
C8 H8 0.9500 . ?
C8 C0AA 1.381(5) . ?
C10 H10 0.9500 . ?
C4 H4 0.9500 . ?
C4 C9 1.389(5) . ?
C9 H9 0.9500 . ?
C1 H1 0.9500 . ?
C0AA H0AA 0.9500 . ?
C1AA H1AA 0.9800 . ?
C1AA H1AB 0.9800 . ?
C1AA H1AC 0.9800 . ?
C3 H3A 0.9900 . ?
C3 H3B 0.9900 . ?
C3 C3AA 1.465(7) . ?
C3AA H3AA 0.9800 . ?
C3AA H3AB 0.9800 . ?
C3AA H3AC 0.9800 . ?
S4AA C1BA 1.797(17) . ?
S4AA C4AA 1.785(16) . ?
C2 H2A 0.9800 . ?
C2 H2B 0.9800 . ?
C2 H2C 0.9800 . ?
C2BA H2BA 0.9500 . ?
C2BA C1BA 1.33(2) . ?
C2BA C3BA 1.43(3) . ?
C1BA C0BA 1.40(2) . ?
C0BA H0BA 0.9500 . ?
C0BA C5 1.42(2) . ?
C5 H5 0.9500 . ?
C3BA H3BA 0.9500 . ?
C4AA H4AA 0.9800 . ?
C4AA H4AB 0.9800 . ?
C4AA H4AC 0.9800 . ?

loop_
_geom_torsion_atom_site_label_1
_geom_torsion_atom_site_label_2
_geom_torsion_atom_site_label_3
_geom_torsion_atom_site_label_4
_geom_torsion
_geom_torsion_site_symmetry_1
_geom_torsion_site_symmetry_2
_geom_torsion_site_symmetry_3
_geom_torsion_site_symmetry_4
_geom_torsion_publ_flag
Ag01 P005 C00L C023 -162.2(2) . . . . ?
Ag01 P005 C00L C03Z 22.0(3) . . . . ?
Ag01 P005 C00Z C02C 60.8(3) . . . . ?
Ag01 P005 C00Z C1 -117.6(3) . . . . ?
Ag01 P005 N018 P009 -4.85(13) . . . . ?
Ag01 P005 N018 C00N -174.0(2) . . . . ?
Ag01 P006 C00S C02J -45.3(3) . . . . ?
Ag01 P006 C00S C02M 128.0(3) . . . . ?
Ag01 P006 N017 P007 -0.83(14) . . . . ?
Ag01 P006 N017 C026 174.9(2) . . . . ?
Ag01 P006 C01Y C02N 163.2(2) . . . . ?
Ag01 P006 C01Y C02R -17.9(3) . . . . ?
Ag01 P007 N017 P006 0.80(13) . . . . ?
Ag01 P007 N017 C026 -174.9(2) . . . . ?
Ag01 P007 C01B C01K 13.5(3) . . . . ?
Ag01 P007 C01B C046 -172.6(2) . . . . ?
Ag01 P007 C03H C01S 104.8(3) . . . . ?
Ag01 P007 C03H C03T -64.8(3) . . . . ?
Ag01 P009 C014 C02Q -160.4(2) . . . . ?
Ag01 P009 C014 C8 19.7(3) . . . . ?
Ag01 P009 N018 P005 4.84(13) . . . . ?
Ag01 P009 N018 C00N 174.5(2) . . . . ?
Ag01 P009 C019 C016 45.3(3) . . . . ?
Ag01 P009 C019 C01N -127.4(2) . . . . ?
Ag02 P003 N00M P004 6.81(13) . . . . ?
Ag02 P003 N00M C01Q 178.8(2) . . . . ?
Ag02 P003 C00P C00X -158.3(2) . . . . ?
Ag02 P003 C00P C4 19.1(3) . . . . ?
Ag02 P003 C01G C01M -135.6(2) . . . . ?
Ag02 P003 C01G C025 35.7(3) . . . . ?
Ag02 P004 N00M P003 -6.83(13) . . . . ?
Ag02 P004 N00M C01Q -178.8(2) . . . . ?
Ag02 P004 C00W C03G -80.4(3) . . . . ?
Ag02 P004 C00W C03N 89.7(3) . . . . ?
Ag02 P004 C01E C02I 23.4(3) . . . . ?
Ag02 P004 C01E C03D -160.4(3) . . . . ?
Ag02 P008 N00J P00B -4.08(13) . . . . ?
Ag02 P008 N00J C01X -173.6(2) . . . . ?
Ag02 P008 C00T C021 1.3(3) . . . . ?
Ag02 P008 C00T C02E -176.5(2) . . . . ?
Ag02 P008 C01I C029 -55.5(3) . . . . ?
Ag02 P008 C01I C02X 109.9(2) . . . . ?
Ag02 P00B N00J P008 3.93(13) . . . . ?
Ag02 P00B N00J C01X 173.3(2) . . . . ?
Ag02 P00B C00O C010 -21.5(3) . . . . ?
Ag02 P00B C00O C02U 156.0(3) . . . . ?
Ag02 P00B C033 C03A 143.7(3) . . . . ?
Ag02 P00B C033 C03M -39.2(3) . . . . ?
P003 N00M C01Q C00Y 72.2(3) . . . . ?
P003 N00M C01Q C01T -107.7(3) . . . . ?
P003 C00P C00X C02A 177.5(3) . . . . ?
P003 C00P C4 C9 -177.4(3) . . . . ?
P003 C01G C01M C02D 171.2(3) . . . . ?
P003 C01G C025 C01F -172.7(3) . . . . ?
P004 N00M C01Q C00Y -117.0(3) . . . . ?
P004 N00M C01Q C01T 63.1(4) . . . . ?
P004 C00W C03G C03I 171.3(3) . . . . ?
P004 C00W C03N C039 -171.8(3) . . . . ?
P004 C01E C02I C02W 175.7(3) . . . . ?
P004 C01E C03D C031 -176.0(3) . . . . ?
P005 C00L C023 C01Z -174.3(3) . . . . ?
P005 C00L C03Z C03Q 173.1(4) . . . . ?
P005 C00Z C02C C011 -179.5(3) . . . . ?
P005 C00Z C1 C044 178.2(3) . . . . ?
P006 C00S C02J C03E 175.6(3) . . . . ?
P006 C00S C02M C049 -174.4(3) . . . . ?
P006 N017 C026 C02L -59.6(5) . . . . ?
P006 N017 C026 C03S 121.5(4) . . . . ?
P006 N017 C026 C5 109.8(6) . . . . ?
P006 N017 C026 C3BA -80.5(12) . . . . ?
P006 C01Y C02N C04B 177.6(3) . . . . ?
P006 C01Y C02R C024 -176.6(3) . . . . ?
P007 N017 C026 C02L 115.5(4) . . . . ?
P007 N017 C026 C03S -63.4(5) . . . . ?
P007 N017 C026 C5 -75.1(7) . . . . ?
P007 N017 C026 C3BA 94.6(12) . . . . ?
P007 C01B C01K C02Y 172.9(3) . . . . ?
P007 C01B C046 C04D -174.3(3) . . . . ?
P007 C03H C03T C043 171.4(3) . . . . ?
P008 N00J C01X C01O 107.0(3) . . . . ?
P008 N00J C01X C02O -73.9(4) . . . . ?
P008 C00T C021 C036 -178.2(3) . . . . ?
P008 C00T C02E C03L 177.4(3) . . . . ?
P008 C01I C029 C03F 166.6(3) . . . . ?
P008 C01I C02X C04F -165.8(3) . . . . ?
P009 C014 C02Q C02B 180.0(3) . . . . ?
P009 C014 C8 C0AA 180.0(4) . . . . ?
P009 C019 C01N C01A 173.8(3) . . . . ?
S00A C00V C030 C01O -180.0(3) . . . . ?
S00A C00V C03B C02O 179.3(3) . . . . ?
P00B N00J C01X C01O -60.9(4) . . . . ?
P00B N00J C01X C02O 118.2(3) . . . . ?
P00B C00O C010 C03V 177.6(4) . . . . ?
P00B C00O C02U C10 -176.4(5) . . . . ?
P00B C033 C03A C03C 177.3(3) . . . . ?
P00B C033 C03M C03O -176.3(3) . . . . ?
S00C C01C C022 C01T 176.6(2) . . . . ?
S00F C041 C047 C03S 178.7(4) . . . . ?
S00F C041 C04H C02L -179.9(5) . . . . ?
N00J P008 C00T C021 -103.2(3) . . . . ?
N00J P008 C00T C02E 79.0(3) . . . . ?
N00J P008 C01I C029 47.2(3) . . . . ?
N00J P008 C01I C02X -147.3(2) . . . . ?
N00J P00B C00O C010 76.7(3) . . . . ?
N00J P00B C00O C02U -105.8(4) . . . . ?
N00J P00B C033 C03A 39.4(3) . . . . ?
N00J P00B C033 C03M -143.6(3) . . . . ?
N00J C01X C02O C03B -178.3(3) . . . . ?
C00L P005 C00Z C02C -85.4(3) . . . . ?
C00L P005 C00Z C1 96.2(3) . . . . ?
C00L P005 N018 P009 122.48(16) . . . . ?
C00L P005 N018 C00N -46.7(3) . . . . ?
N00M P003 C00P C00X -57.7(3) . . . . ?
N00M P003 C00P C4 119.7(3) . . . . ?
N00M P003 C01G C01M 123.5(3) . . . . ?
N00M P003 C01G C025 -65.2(3) . . . . ?
N00M P004 C00W C03G 20.7(3) . . . . ?
N00M P004 C00W C03N -169.2(3) . . . . ?
N00M P004 C01E C02I -78.4(3) . . . . ?
N00M P004 C01E C03D 97.9(3) . . . . ?
N00M C01Q C01T C022 -176.4(3) . . . . ?
C00O P00B N00J P008 -113.67(16) . . . . ?
C00O P00B N00J C01X 55.7(3) . . . . ?
C00O P00B C033 C03A -75.0(3) . . . . ?
C00O P00B C033 C03M 102.1(3) . . . . ?
C00O C010 C03V C042 -2.1(8) . . . . ?
C00O C02U C10 C042 0.0(10) . . . . ?
C00P P003 N00M P004 -116.04(16) . . . . ?
C00P P003 N00M C01Q 56.0(3) . . . . ?
C00P P003 C01G C01M 10.1(3) . . . . ?
C00P P003 C01G C025 -178.6(2) . . . . ?
C00P C00X C02A C038 -0.2(5) . . . . ?
C00P C4 C9 C038 -0.3(6) . . . . ?
C00R C00Y C01Q N00M 177.7(3) . . . . ?
C00R C00Y C01Q C01T -2.4(5) . . . . ?
C00R C01C C022 C01T -2.1(5) . . . . ?
C00S P006 N017 P007 -119.50(16) . . . . ?
C00S P006 N017 C026 56.2(3) . . . . ?
C00S P006 C01Y C02N -57.0(3) . . . . ?
C00S P006 C01Y C02R 121.9(3) . . . . ?
C00S C02J C03E C02Z -0.7(6) . . . . ?
C00S C02M C049 C02Z -0.9(6) . . . . ?
C00T P008 N00J P00B 120.78(16) . . . . ?
C00T P008 N00J C01X -48.8(3) . . . . ?
C00T P008 C01I C029 163.2(2) . . . . ?
C00T P008 C01I C02X -31.3(3) . . . . ?
C00T C021 C036 C04E 0.8(6) . . . . ?
C00T C02E C03L C04E 0.5(6) . . . . ?
C00W P004 N00M P003 -129.06(15) . . . . ?
C00W P004 N00M C01Q 59.0(3) . . . . ?
C00W P004 C01E C02I 167.6(3) . . . . ?
C00W P004 C01E C03D -16.2(4) . . . . ?
C00W C03G C03I C02T -0.3(6) . . . . ?
C00X C00P C4 C9 0.1(5) . . . . ?
C00X C02A C038 C9 -0.1(6) . . . . ?
C00Y C00R C01C S00C -175.2(2) . . . . ?
C00Y C00R C01C C022 3.4(5) . . . . ?
C00Y C01Q C01T C022 3.7(5) . . . . ?
C00Z P005 C00L C023 -18.6(3) . . . . ?
C00Z P005 C00L C03Z 165.5(3) . . . . ?
C00Z P005 N018 P009 -126.33(15) . . . . ?
C00Z P005 N018 C00N 64.5(3) . . . . ?
C010 C00O C02U C10 1.1(8) . . . . ?
C010 C03V C042 C10 3.2(9) . . . . ?
C011 C02P C044 C1 -0.5(6) . . . . ?
C014 P009 N018 P005 -116.14(16) . . . . ?
C014 P009 N018 C00N 53.5(3) . . . . ?
C014 P009 C019 C016 -171.5(2) . . . . ?
C014 P009 C019 C01N 15.8(3) . . . . ?
C014 C8 C0AA C034 -0.2(8) . . . . ?
C016 C019 C01N C01A 1.1(5) . . . . ?
N017 P006 C00S C02J 56.4(3) . . . . ?
N017 P006 C00S C02M -130.3(3) . . . . ?
N017 P006 C01Y C02N 57.9(3) . . . . ?
N017 P006 C01Y C02R -123.2(2) . . . . ?
N017 P007 C01B C01K -89.2(3) . . . . ?
N017 P007 C01B C046 84.7(3) . . . . ?
N017 P007 C03H C01S -158.4(3) . . . . ?
N017 P007 C03H C03T 31.9(3) . . . . ?
N017 C026 C02L C04H 179.6(5) . . . . ?
N017 C026 C03S C047 179.0(5) . . . . ?
N017 C026 C5 C0BA 177.7(10) . . . . ?
N017 C026 C3BA C2BA -178.8(11) . . . . ?
N018 P005 C00L C023 95.2(3) . . . . ?
N018 P005 C00L C03Z -80.7(3) . . . . ?
N018 P005 C00Z C02C 162.7(3) . . . . ?
N018 P005 C00Z C1 -15.7(4) . . . . ?
N018 P009 C014 C02Q -58.5(3) . . . . ?
N018 P009 C014 C8 121.6(3) . . . . ?
N018 P009 C019 C016 -56.7(3) . . . . ?
N018 P009 C019 C01N 130.6(3) . . . . ?
N018 C00N C01R C01H 179.9(3) . . . . ?
N018 C00N C02G C01P -177.6(3) . . . . ?
C019 P009 C014 C02Q 54.0(3) . . . . ?
C019 P009 C014 C8 -125.9(3) . . . . ?
C019 P009 N018 P005 130.79(15) . . . . ?
C019 P009 N018 C00N -59.6(3) . . . . ?
C019 C016 C027 C01J 0.7(5) . . . . ?
C01A C01J C027 C016 -0.4(5) . . . . ?
C01B P007 N017 P006 137.25(16) . . . . ?
C01B P007 N017 C026 -38.5(3) . . . . ?
C01B P007 C03H C01S -49.1(3) . . . . ?
C01B P007 C03H C03T 141.3(3) . . . . ?
C01B C01K C02Y C040 1.2(6) . . . . ?
C01B C046 C04D C040 2.6(6) . . . . ?
C01C C00R C00Y C01Q -1.1(5) . . . . ?
C01D C01L C043 C03T 0.5(6) . . . . ?
C01D C01S C03H P007 -170.6(3) . . . . ?
C01D C01S C03H C03T -0.7(5) . . . . ?
C01E P004 N00M P003 118.37(16) . . . . ?
C01E P004 N00M C01Q -53.6(3) . . . . ?
C01E P004 C00W C03G 134.1(3) . . . . ?
C01E P004 C00W C03N -55.8(3) . . . . ?
C01E C02I C02W C02F 1.2(7) . . . . ?
C01G P003 N00M P004 130.52(15) . . . . ?
C01G P003 N00M C01Q -57.5(3) . . . . ?
C01G P003 C00P C00X 55.6(3) . . . . ?
C01G P003 C00P C4 -127.0(3) . . . . ?
C01G C01M C02D C02K 0.5(5) . . . . ?
C01I P008 N00J P00B -123.60(15) . . . . ?
C01I P008 N00J C01X 66.9(3) . . . . ?
C01I P008 C00T C021 140.0(3) . . . . ?
C01I P008 C00T C02E -37.7(3) . . . . ?
C01I C029 C03F C01W -0.7(5) . . . . ?
C01I C02X C04F C01W 0.2(5) . . . . ?
C01J C01A C01N C019 -0.9(5) . . . . ?
C01K C01B C046 C04D -0.6(5) . . . . ?
C01K C02Y C040 C04D 0.8(6) . . . . ?
C01L C01D C01S C03H -0.4(5) . . . . ?
C01M C01G C025 C01F -0.9(5) . . . . ?
C01M C02D C02K C01F -0.5(6) . . . . ?
C01N C01A C01J C027 0.5(5) . . . . ?
C01O C01X C02O C03B 0.8(5) . . . . ?
C01Q C01T C022 C01C -1.4(5) . . . . ?
C01R C00N N018 P005 60.6(4) . . . . ?
C01R C00N N018 P009 -107.2(3) . . . . ?
C01R C00N C02G C01P 0.4(5) . . . . ?
C01R C01H C02V S00E -178.4(3) . . . . ?
C01R C01H C02V C01P 1.5(5) . . . . ?
C01S C01D C01L C043 0.5(6) . . . . ?
C01S C03H C03T C043 1.7(5) . . . . ?
C01X C01O C030 C00V 0.7(6) . . . . ?
C01X C02O C03B C00V 0.8(5) . . . . ?
C01Y P006 C00S C02J 170.7(3) . . . . ?
C01Y P006 C00S C02M -16.0(3) . . . . ?
C01Y P006 N017 P007 127.18(16) . . . . ?
C01Y P006 N017 C026 -57.1(3) . . . . ?
C01Y C02N C04B C03P -0.4(5) . . . . ?
C021 C00T C02E C03L -0.3(5) . . . . ?
C021 C036 C04E C03L -0.5(7) . . . . ?
C023 C00L C03Z C03Q -3.0(6) . . . . ?
C023 C01Z C03W C03Q -0.6(7) . . . . ?
C024 C03P C04B C02N 1.0(6) . . . . ?
C025 C01F C02K C02D -0.2(5) . . . . ?
C025 C01G C01M C02D 0.2(5) . . . . ?
C026 C02L C04H C041 0.8(10) . . . . ?
C026 C03S C047 C041 1.9(9) . . . . ?
C027 C016 C019 P009 -174.2(2) . . . . ?
C027 C016 C019 C01N -1.0(5) . . . . ?
C029 C01I C02X C04F -0.5(5) . . . . ?
C02A C038 C9 C4 0.3(6) . . . . ?
C02B C034 C0AA C8 0.5(8) . . . . ?
C02C C00Z C1 C044 -0.2(6) . . . . ?
C02C C011 C02P C044 -0.6(6) . . . . ?
C02E C00T C021 C036 -0.3(5) . . . . ?
C02E C03L C04E C036 -0.1(7) . . . . ?
C02F C031 C03D C01E 0.1(7) . . . . ?
C02G C00N N018 P005 -121.4(3) . . . . ?
C02G C00N N018 P009 70.8(3) . . . . ?
C02G C00N C01R C01H 1.9(5) . . . . ?
C02G C01P C02V S00E -179.3(3) . . . . ?
C02G C01P C02V C01H 0.8(5) . . . . ?
C02H S00A C00V C030 -169.8(3) . . . . ?
C02H S00A C00V C03B 9.3(4) . . . . ?
C02I C01E C03D C031 0.2(6) . . . . ?
C02J C00S C02M C049 -1.2(5) . . . . ?
C02K C01F C025 C01G 0.9(5) . . . . ?
C02L C026 C03S C047 0.0(8) . . . . ?
C02M C00S C02J C03E 2.0(5) . . . . ?
C02N C01Y C02R C024 2.4(5) . . . . ?
C02P C011 C02C C00Z 1.4(6) . . . . ?
C02P C044 C1 C00Z 0.9(7) . . . . ?
C02Q C014 C8 C0AA 0.0(6) . . . . ?
C02Q C02B C034 C0AA -0.6(7) . . . . ?
C02R C01Y C02N C04B -1.3(5) . . . . ?
C02R C024 C03P C04B 0.2(5) . . . . ?
C02S O020 C3 C3AA -174.7(4) . . . . ?
C02T C039 C03N C00W 0.5(7) . . . . ?
C02U C00O C010 C03V -0.1(7) . . . . ?
C02V C01H C01R C00N -2.9(5) . . . . ?
C02V C01P C02G C00N -1.8(5) . . . . ?
C02W C02F C031 C03D 0.3(7) . . . . ?
C02X C01I C029 C03F 0.7(5) . . . . ?
C02Y C040 C04D C046 -2.7(7) . . . . ?
C030 C00V C03B C02O -1.7(5) . . . . ?
C030 C01O C01X N00J 177.6(3) . . . . ?
C030 C01O C01X C02O -1.5(5) . . . . ?
C031 C02F C02W C02I -0.9(7) . . . . ?
C033 P00B N00J P008 135.90(15) . . . . ?
C033 P00B N00J C01X -54.8(3) . . . . ?
C033 P00B C00O C010 -169.1(3) . . . . ?
C033 P00B C00O C02U 8.4(4) . . . . ?
C033 C03A C03C C03R -1.1(6) . . . . ?
C033 C03M C03O C03R -1.5(6) . . . . ?
C034 C02B C02Q C014 0.3(6) . . . . ?
C037 S00E C02V C01H 175.5(3) . . . . ?
C037 S00E C02V C01P -4.4(3) . . . . ?
C039 C02T C03I C03G -0.7(7) . . . . ?
C03A C033 C03M C03O 1.0(5) . . . . ?
C03A C03C C03R C03O 0.6(6) . . . . ?
C03B C00V C030 C01O 0.9(5) . . . . ?
C03D C01E C02I C02W -0.8(6) . . . . ?
C03E C02Z C049 C02M 2.3(6) . . . . ?
C03F C01W C04F C02X -0.2(5) . . . . ?
C03G C00W C03N C039 -1.5(6) . . . . ?
C03H P007 N017 P006 -111.92(16) . . . . ?
C03H P007 N017 C026 72.4(3) . . . . ?
C03H P007 C01B C01K 158.1(3) . . . . ?
C03H P007 C01B C046 -28.0(3) . . . . ?
C03H C03T C043 C01L -1.6(6) . . . . ?
C03I C02T C039 C03N 0.6(7) . . . . ?
C03M C033 C03A C03C 0.3(5) . . . . ?
C03M C03O C03R C03C 0.7(6) . . . . ?
C03N C00W C03G C03I 1.4(5) . . . . ?
C03P C024 C02R C01Y -1.9(5) . . . . ?
C03S C026 C02L C04H -1.3(9) . . . . ?
C03V C042 C10 C02U -2.2(10) . . . . ?
C03W C01Z C023 C00L 0.2(6) . . . . ?
C03W C03Q C03Z C00L 2.7(7) . . . . ?
C03Z C00L C023 C01Z 1.5(6) . . . . ?
C03Z C03Q C03W C01Z -0.9(8) . . . . ?
C046 C01B C01K C02Y -1.3(5) . . . . ?
C047 C041 C04H C02L 1.0(9) . . . . ?
C049 C02Z C03E C02J -1.5(6) . . . . ?
C04C S00C C01C C00R -12.3(3) . . . . ?
C04C S00C C01C C022 169.1(3) . . . . ?
C04F C01W C03F C029 0.4(5) . . . . ?
C04H C041 C047 C03S -2.3(8) . . . . ?
C8 C014 C02Q C02B -0.1(5) . . . . ?
C4 C00P C00X C02A 0.2(5) . . . . ?
C1 C00Z C02C C011 -1.0(5) . . . . ?
C3 O020 C02S C1AA 178.0(4) . . . . ?
S4AA C1BA C0BA C5 -178.6(11) . . . . ?
C2 S00F C041 C047 8.3(5) . . . . ?
C2 S00F C041 C04H -170.7(5) . . . . ?
C2BA C1BA C0BA C5 5(2) . . . . ?
C1BA C2BA C3BA C026 10(3) . . . . ?
C1BA C0BA C5 C026 -4.3(19) . . . . ?
C5 C026 C3BA C2BA -11(2) . . . . ?
C3BA C026 C5 C0BA 7.8(19) . . . . ?
C3BA C2BA C1BA S4AA 176.8(13) . . . . ?
C3BA C2BA C1BA C0BA -7(3) . . . . ?
C4AA S4AA C1BA C2BA 8.7(18) . . . . ?
C4AA S4AA C1BA C0BA -167.8(13) . . . . ?

loop_
_smtbx_masks_void_nr
_smtbx_masks_void_average_x
_smtbx_masks_void_average_y
_smtbx_masks_void_average_z
_smtbx_masks_void_volume
_smtbx_masks_void_count_electrons
_smtbx_masks_void_content
1 0.000 0.500 0.000 632.4 65.1 ?
2 0.500 0.000 1.000 70.5 10.5 ?
